data_7019825
loop_
_publ_author_name
'Konarev, Dmitri V.'
'Zorina, Leokadiya V.'
'Khasanov, Salavat S.'
'Lyubovskaya, Rimma N.'

_publ_section_title
;
 Formation of \m(2)-hydroxo-bonded (MgPc)(2)OH(-) assemblies and
 (C(60)(-))(2) dimers in ionic fullerene
 {(MgPc)(2)OH(-)}(2)&#x00B7;(C(60)(-))(2)&#x00B7;(cation(+))(4) complexes.
;
_journal_issue 30
_journal_name_full 'Dalton transactions (Cambridge, England : 2003)'
_journal_page_first 9170
_journal_page_last 9175
_journal_paper_doi 10.1039/c2dt30701d
_journal_volume 41
_journal_year 2012
_chemical_formula_moiety 'C120, 2(C64 H33 Mg2 N16 O), 4(C7 H17 N2), 2.5(C6 H4 Cl2), 3(C7 H5 N)'
_chemical_formula_sum 'C312 H159 Cl5 Mg4 N43 O2'
_chemical_formula_weight 4816.31
_chemical_name_systematic
;
?
;
_space_group_IT_number 14
_symmetry_cell_setting monoclinic
_symmetry_space_group_name_Hall '-P 2ybc'
_symmetry_space_group_name_H-M 'P 1 21/c 1'
_atom_sites_solution_hydrogens geom
_atom_sites_solution_primary direct
_atom_sites_solution_secondary difmap
_audit_creation_date
;
'Tue Oct 19 11:01:14 2010'
;
_audit_creation_method
;
CrysAlisPro, Oxford Diffraction Ltd.,
Version 1.171.33.48 (release 15-09-2009 CrysAlis171 .NET)
(compiled Sep 15 2009,11:49:04)
;
_cell_angle_alpha 90.00
_cell_angle_beta 90.219(3)
_cell_angle_gamma 90.00
_cell_formula_units_Z 4
_cell_length_a 30.0392(10)
_cell_length_b 37.2899(15)
_cell_length_c 20.0992(6)
_cell_measurement_reflns_used 45289
_cell_measurement_temperature 120(2)
_cell_measurement_theta_max 26.3153
_cell_measurement_theta_min 2.8604
_cell_volume 22514.1(14)
_computing_cell_refinement
;
CrysAlisPro, Oxford Diffraction Ltd.,
Version 1.171.33.48 (release 15-09-2009 CrysAlis171 .NET)
(compiled Sep 15 2009,11:49:04)
;
_computing_data_collection
;
CrysAlisPro, Oxford Diffraction Ltd.,
Version 1.171.33.48 (release 15-09-2009 CrysAlis171 .NET)
(compiled Sep 15 2009,11:49:04)
;
_computing_data_reduction
;
CrysAlisPro, Oxford Diffraction Ltd.,
Version 1.171.33.48 (release 15-09-2009 CrysAlis171 .NET)
(compiled Sep 15 2009,11:49:04)
;
_computing_molecular_graphics 'WinGX (L.J. Farrugia, 1999)'
_computing_publication_material 'WinGX (L.J. Farrugia, 1999)'
_computing_structure_refinement 'SHELXL-97 (Sheldrick, 2008)'
_computing_structure_solution 'SIR-92 (A. Altomare et al, 1993)'
_diffrn_ambient_temperature 120(2)
_diffrn_detector_area_resol_mean 10.4752
_diffrn_measured_fraction_theta_full 0.998
_diffrn_measured_fraction_theta_max 0.998
_diffrn_measurement_device_type 'Xcalibur, Ruby, Gemini'
_diffrn_measurement_method '\w scans'
_diffrn_radiation_monochromator graphite
_diffrn_radiation_source 'Enhanced (Mo) X-ray Source'
_diffrn_radiation_type MoK\a
_diffrn_radiation_wavelength 0.71073
_diffrn_reflns_av_R_equivalents 0.0630
_diffrn_reflns_av_sigmaI/netI 0.0737
_diffrn_reflns_limit_h_max 34
_diffrn_reflns_limit_h_min -37
_diffrn_reflns_limit_k_max 46
_diffrn_reflns_limit_k_min -46
_diffrn_reflns_limit_l_max 25
_diffrn_reflns_limit_l_min -24
_diffrn_reflns_number 156217
_diffrn_reflns_theta_full 26.37
_diffrn_reflns_theta_max 26.37
_diffrn_reflns_theta_min 2.90
_exptl_absorpt_coefficient_mu 0.154
_exptl_absorpt_correction_T_max 1.00000
_exptl_absorpt_correction_T_min 0.85670
_exptl_absorpt_correction_type multi-scan
_exptl_absorpt_process_details
;
CrysAlisPro, Oxford Diffraction Ltd.,
Version 1.171.33.55 (release 05-01-2010 CrysAlis171 .NET)
(compiled Jan 5 2010,16:28:46)
Empirical absorption correction using spherical harmonics,
implemented in SCALE3 ABSPACK scaling algorithm.
;
_exptl_crystal_colour black
_exptl_crystal_density_diffrn 1.421
_exptl_crystal_density_method 'not measured'
_exptl_crystal_description plate
_exptl_crystal_F_000 9924
_exptl_crystal_size_max 0.50
_exptl_crystal_size_mid 0.35
_exptl_crystal_size_min 0.13
_refine_diff_density_max 0.709
_refine_diff_density_min -1.171
_refine_diff_density_rms 0.072
_refine_ls_extinction_method none
_refine_ls_goodness_of_fit_ref 1.018
_refine_ls_hydrogen_treatment mixed
_refine_ls_matrix_type full
_refine_ls_number_parameters 3157
_refine_ls_number_reflns 45942
_refine_ls_number_restraints 660
_refine_ls_restrained_S_all 1.025
_refine_ls_R_factor_all 0.1046
_refine_ls_R_factor_gt 0.0668
_refine_ls_shift/su_max 0.004
_refine_ls_shift/su_mean 0.000
_refine_ls_structure_factor_coef Fsqd
_refine_ls_weighting_details 'calc w=1/[\s^2^(Fo^2^)+(0.1157P)^2^+0.0000P] where P=(Fo^2^+2Fc^2^)/3'
_refine_ls_weighting_scheme calc
_refine_ls_wR_factor_gt 0.1675
_refine_ls_wR_factor_ref 0.1863
_reflns_number_gt 30834
_reflns_number_total 45942
_reflns_threshold_expression >2\s(I)
_cod_data_source_file c2dt30701d.txt
_cod_data_source_block C60_MgPc_TMP
_cod_original_sg_symbol_H-M 'P 21/c'
_cod_database_code 7019825

loop_
_symmetry_equiv_pos_as_xyz
'x, y, z'
'-x, y+1/2, -z+1/2'
'-x, -y, -z'
'x, -y-1/2, z-1/2'

loop_
_atom_site_label
_atom_site_type_symbol
_atom_site_fract_x
_atom_site_fract_y
_atom_site_fract_z
_atom_site_U_iso_or_equiv
_atom_site_adp_type
_atom_site_occupancy
_atom_site_symmetry_multiplicity
_atom_site_calc_flag
_atom_site_refinement_flags
_atom_site_disorder_assembly
_atom_site_disorder_group
Mg1 Mg 0.12916(4) 0.64374(3) 0.01101(6) 0.0245(3) Uani 1 1 d . . .
Mg2 Mg 0.13358(4) 0.70765(3) -0.12217(5) 0.0210(3) Uani 1 1 d . . .
O1 O 0.14163(9) 0.68899(7) -0.03307(12) 0.0263(6) Uani 1 1 d D . .
H1 H 0.1651(8) 0.6973(11) -0.020(2) 0.039 Uiso 1 1 d D . .
N101 N 0.08582(11) 0.65368(8) 0.08943(14) 0.0246(7) Uani 1 1 d . . .
N102 N 0.17780(11) 0.63872(8) 0.08410(14) 0.0259(7) Uani 1 1 d . . .
N103 N 0.16649(12) 0.60506(8) -0.03793(15) 0.0275(7) Uani 1 1 d . . .
N104 N 0.07467(11) 0.61973(8) -0.03330(15) 0.0279(7) Uani 1 1 d . . .
N105 N 0.13922(11) 0.66574(8) 0.17788(15) 0.0281(7) Uani 1 1 d . . .
N106 N 0.23673(12) 0.61169(9) 0.01920(16) 0.0334(8) Uani 1 1 d . . .
N107 N 0.11169(13) 0.58361(8) -0.11714(15) 0.0320(8) Uani 1 1 d . . .
N108 N 0.01458(11) 0.64322(8) 0.03571(15) 0.0288(7) Uani 1 1 d . . .
C101 C 0.04022(14) 0.65431(10) 0.08657(18) 0.0268(9) Uani 1 1 d . . .
C102 C 0.02201(14) 0.66514(10) 0.15035(18) 0.0267(8) Uani 1 1 d . . .
C103 C 0.05855(13) 0.67062(9) 0.19259(18) 0.0253(8) Uani 1 1 d . . .
C104 C 0.09798(13) 0.66376(10) 0.15219(17) 0.0251(8) Uani 1 1 d . . .
C105 C 0.17555(13) 0.65416(10) 0.14601(18) 0.0261(8) Uani 1 1 d . . .
C106 C 0.22011(14) 0.65492(11) 0.17548(19) 0.0300(9) Uani 1 1 d . . .
C107 C 0.24827(14) 0.63811(11) 0.13013(18) 0.0321(9) Uani 1 1 d . . .
C108 C 0.22015(14) 0.62848(11) 0.07308(19) 0.0312(9) Uani 1 1 d . . .
C109 C 0.21139(15) 0.60091(10) -0.03154(19) 0.0314(9) Uani 1 1 d . . .
C110 C 0.22874(17) 0.58057(11) -0.0882(2) 0.0393(11) Uani 1 1 d . . .
C111 C 0.19188(17) 0.57161(10) -0.12696(19) 0.0355(10) Uani 1 1 d . . .
C112 C 0.15340(15) 0.58715(10) -0.09398(19) 0.0318(9) Uani 1 1 d . . .
C113 C 0.07592(15) 0.59792(10) -0.08783(18) 0.0300(9) Uani 1 1 d . . .
C114 C 0.03108(15) 0.59146(10) -0.11151(18) 0.0327(10) Uani 1 1 d . . .
C115 C 0.00221(15) 0.61027(10) -0.06958(18) 0.0323(10) Uani 1 1 d . . .
C116 C 0.03098(14) 0.62670(10) -0.01842(18) 0.0287(9) Uani 1 1 d . . .
C117 C -0.02082(14) 0.66778(10) 0.17611(19) 0.0302(9) Uani 1 1 d . . .
H117 H -0.0455 0.6645 0.1488 0.036 Uiso 1 1 calc R . .
C118 C -0.02598(15) 0.67535(11) 0.2430(2) 0.0353(10) Uani 1 1 d . . .
H118 H -0.0545 0.6773 0.2605 0.042 Uiso 1 1 calc R . .
C119 C 0.01074(14) 0.68017(10) 0.28468(19) 0.0293(9) Uani 1 1 d . . .
H119 H 0.0064 0.6849 0.3296 0.035 Uiso 1 1 calc R . .
C120 C 0.05349(14) 0.67804(10) 0.25972(18) 0.0283(9) Uani 1 1 d . . .
H120 H 0.0781 0.6815 0.2872 0.034 Uiso 1 1 calc R . .
C121 C 0.23616(15) 0.66819(11) 0.2361(2) 0.0358(10) Uani 1 1 d . . .
H121 H 0.2175 0.6795 0.2663 0.043 Uiso 1 1 calc R . .
C122 C 0.28094(16) 0.66370(13) 0.2493(2) 0.0434(11) Uani 1 1 d . . .
H122 H 0.2927 0.6725 0.2889 0.052 Uiso 1 1 calc R . .
C123 C 0.30922(16) 0.64626(13) 0.2044(2) 0.0462(12) Uani 1 1 d . . .
H123 H 0.3392 0.6435 0.2150 0.055 Uiso 1 1 calc R . .
C124 C 0.29306(15) 0.63311(12) 0.1444(2) 0.0396(10) Uani 1 1 d . . .
H124 H 0.3117 0.6213 0.1147 0.048 Uiso 1 1 calc R . .
C125 C 0.27119(19) 0.56976(13) -0.1064(2) 0.0506(13) Uani 1 1 d . . .
H125 H 0.2958 0.5754 -0.0804 0.061 Uiso 1 1 calc R . .
C126 C 0.2757(2) 0.55023(14) -0.1646(2) 0.0578(15) Uani 1 1 d . . .
H126 H 0.3039 0.5428 -0.1778 0.069 Uiso 1 1 calc R . .
C127 C 0.2391(2) 0.54149(12) -0.2039(2) 0.0532(14) Uani 1 1 d . . .
H127 H 0.2434 0.5288 -0.2432 0.064 Uiso 1 1 calc R . .
C128 C 0.19671(19) 0.55128(11) -0.1855(2) 0.0443(12) Uani 1 1 d . . .
H128 H 0.1721 0.5447 -0.2109 0.053 Uiso 1 1 calc R . .
C129 C 0.01500(17) 0.57147(11) -0.16487(19) 0.0369(10) Uani 1 1 d . . .
H129 H 0.0342 0.5589 -0.1927 0.044 Uiso 1 1 calc R . .
C130 C -0.03038(18) 0.57095(12) -0.1749(2) 0.0447(12) Uani 1 1 d . . .
H130 H -0.0422 0.5573 -0.2094 0.054 Uiso 1 1 calc R . .
C131 C -0.05927(18) 0.59074(12) -0.1339(2) 0.0464(12) Uani 1 1 d . . .
H131 H -0.0897 0.5906 -0.1429 0.056 Uiso 1 1 calc R . .
C132 C -0.04310(16) 0.61053(12) -0.0800(2) 0.0386(11) Uani 1 1 d . . .
H132 H -0.0621 0.6233 -0.0523 0.046 Uiso 1 1 calc R . .
N109 N 0.13229(11) 0.76344(7) -0.11079(14) 0.0222(6) Uani 1 1 d . . .
N110 N 0.19785(11) 0.71664(7) -0.15816(14) 0.0221(7) Uani 1 1 d . . .
N111 N 0.13229(11) 0.66672(7) -0.19294(14) 0.0235(7) Uani 1 1 d . . .
N112 N 0.06632(10) 0.71345(7) -0.14418(14) 0.0218(7) Uani 1 1 d . . .
N113 N 0.21123(10) 0.77625(8) -0.11330(15) 0.0236(7) Uani 1 1 d . . .
N114 N 0.21129(11) 0.66054(8) -0.21556(16) 0.0275(7) Uani 1 1 d . . .
N115 N 0.05262(11) 0.65968(8) -0.20894(15) 0.0244(7) Uani 1 1 d . . .
N116 N 0.05288(10) 0.77235(8) -0.09631(14) 0.0223(7) Uani 1 1 d . . .
C133 C 0.09549(13) 0.78257(9) -0.09249(17) 0.0215(8) Uani 1 1 d . . .
C134 C 0.10883(13) 0.81819(10) -0.06921(18) 0.0254(8) Uani 1 1 d . . .
C135 C 0.15528(13) 0.81915(10) -0.07547(18) 0.0255(8) Uani 1 1 d . . .
C136 C 0.16928(13) 0.78429(9) -0.10172(17) 0.0238(8) Uani 1 1 d . . .
C137 C 0.22399(12) 0.74472(10) -0.13856(17) 0.0232(8) Uani 1 1 d . . .
C138 C 0.27077(13) 0.73595(10) -0.15214(18) 0.0265(8) Uani 1 1 d . . .
C139 C 0.27090(14) 0.70172(10) -0.18117(19) 0.0296(9) Uani 1 1 d . . .
C140 C 0.22450(13) 0.69073(10) -0.18461(18) 0.0247(8) Uani 1 1 d . . .
C141 C 0.16889(14) 0.65119(9) -0.22226(18) 0.0268(9) Uani 1 1 d . . .
C142 C 0.15422(14) 0.62331(10) -0.26838(17) 0.0270(9) Uani 1 1 d . . .
C143 C 0.10791(14) 0.62282(9) -0.26601(17) 0.0251(8) Uani 1 1 d . . .
C144 C 0.09489(13) 0.65057(9) -0.21867(17) 0.0228(8) Uani 1 1 d . . .
C145 C 0.04022(13) 0.68874(9) -0.17487(17) 0.0223(8) Uani 1 1 d . . .
C146 C -0.00659(13) 0.70036(10) -0.17160(18) 0.0247(8) Uani 1 1 d . . .
C147 C -0.00674(12) 0.73319(9) -0.13763(17) 0.0218(8) Uani 1 1 d . . .
C148 C 0.04002(13) 0.74129(9) -0.12282(17) 0.0212(8) Uani 1 1 d . . .
C149 C 0.08607(14) 0.84740(10) -0.0438(2) 0.0325(9) Uani 1 1 d . . .
H149 H 0.0552 0.8469 -0.0403 0.039 Uiso 1 1 calc R . .
C150 C 0.10987(15) 0.87731(11) -0.0236(2) 0.0396(11) Uani 1 1 d . . .
H150 H 0.0949 0.8968 -0.0054 0.048 Uiso 1 1 calc R . .
C151 C 0.15629(15) 0.87846(11) -0.0305(2) 0.0401(11) Uani 1 1 d . . .
H151 H 0.1717 0.8989 -0.0173 0.048 Uiso 1 1 calc R . .
C152 C 0.17960(15) 0.84967(10) -0.0564(2) 0.0343(10) Uani 1 1 d . . .
H152 H 0.2104 0.8505 -0.0611 0.041 Uiso 1 1 calc R . .
C153 C 0.31021(14) 0.75439(11) -0.1404(2) 0.0318(9) Uani 1 1 d . . .
H153 H 0.3103 0.7771 -0.1214 0.038 Uiso 1 1 calc R . .
C154 C 0.34983(15) 0.73723(13) -0.1585(2) 0.0400(11) Uani 1 1 d . . .
H154 H 0.3769 0.7487 -0.1509 0.048 Uiso 1 1 calc R . .
C155 C 0.34959(16) 0.70337(14) -0.1878(3) 0.0510(13) Uani 1 1 d . . .
H155 H 0.3765 0.6928 -0.1996 0.061 Uiso 1 1 calc R . .
C156 C 0.31029(15) 0.68506(13) -0.1996(2) 0.0425(11) Uani 1 1 d . . .
H156 H 0.3103 0.6625 -0.2191 0.051 Uiso 1 1 calc R . .
C157 C 0.17758(15) 0.60196(10) -0.31341(19) 0.0314(9) Uani 1 1 d . . .
H157 H 0.2085 0.6026 -0.3157 0.038 Uiso 1 1 calc R . .
C158 C 0.15290(16) 0.57980(11) -0.3543(2) 0.0378(10) Uani 1 1 d . . .
H158 H 0.1675 0.5650 -0.3844 0.045 Uiso 1 1 calc R . .
C159 C 0.10690(16) 0.57915(11) -0.3515(2) 0.0375(10) Uani 1 1 d . . .
H159 H 0.0914 0.5640 -0.3800 0.045 Uiso 1 1 calc R . .
C160 C 0.08319(15) 0.60054(10) -0.30744(19) 0.0318(9) Uani 1 1 d . . .
H160 H 0.0523 0.6000 -0.3058 0.038 Uiso 1 1 calc R . .
C161 C -0.04512(14) 0.68578(10) -0.19741(19) 0.0301(9) Uani 1 1 d . . .
H161 H -0.0449 0.6639 -0.2197 0.036 Uiso 1 1 calc R . .
C162 C -0.08433(14) 0.70496(11) -0.1889(2) 0.0358(10) Uani 1 1 d . . .
H162 H -0.1109 0.6958 -0.2058 0.043 Uiso 1 1 calc R . .
C163 C -0.08452(14) 0.73800(11) -0.1551(2) 0.0345(10) Uani 1 1 d . . .
H163 H -0.1112 0.7504 -0.1500 0.041 Uiso 1 1 calc R . .
C164 C -0.04569(13) 0.75242(11) -0.12920(19) 0.0293(9) Uani 1 1 d . . .
H164 H -0.0458 0.7743 -0.1069 0.035 Uiso 1 1 calc R . .
Mg3 Mg 0.37411(4) 0.14688(3) 0.46875(6) 0.0239(3) Uani 1 1 d . . .
Mg4 Mg 0.36779(4) 0.21394(3) 0.34163(6) 0.0221(3) Uani 1 1 d . . .
O2 O 0.36306(10) 0.19437(7) 0.43089(13) 0.0292(6) Uani 1 1 d D . .
H2 H 0.3396(8) 0.2018(12) 0.446(2) 0.044 Uiso 1 1 d D . .
N201 N 0.32422(11) 0.14171(8) 0.54083(14) 0.0244(7) Uani 1 1 d . . .
N202 N 0.41653(11) 0.15143(8) 0.54958(14) 0.0253(7) Uani 1 1 d . . .
N203 N 0.42821(11) 0.12232(8) 0.42312(15) 0.0258(7) Uani 1 1 d . . .
N204 N 0.33624(11) 0.11013(8) 0.41580(15) 0.0256(7) Uani 1 1 d . . .
N205 N 0.36261(11) 0.16409(8) 0.63767(14) 0.0272(7) Uani 1 1 d . . .
N206 N 0.48816(11) 0.14068(9) 0.49635(15) 0.0295(7) Uani 1 1 d . . .
N207 N 0.39074(11) 0.08858(8) 0.33620(15) 0.0272(7) Uani 1 1 d . . .
N208 N 0.26529(11) 0.11645(8) 0.47235(15) 0.0284(7) Uani 1 1 d . . .
C201 C 0.28089(13) 0.13235(10) 0.52743(18) 0.0262(8) Uani 1 1 d . . .
C202 C 0.25353(14) 0.14053(10) 0.58511(18) 0.0291(9) Uani 1 1 d . . .
C203 C 0.28150(13) 0.15563(10) 0.63314(19) 0.0273(8) Uani 1 1 d . . .
C204 C 0.32594(14) 0.15517(10) 0.60349(19) 0.0283(9) Uani 1 1 d . . .
C205 C 0.40371(13) 0.16042(10) 0.61322(18) 0.0253(8) Uani 1 1 d . . .
C206 C 0.44258(14) 0.16448(10) 0.65506(17) 0.0257(8) Uani 1 1 d . . .
C207 C 0.48005(14) 0.15800(10) 0.61362(18) 0.0283(9) Uani 1 1 d . . .
C208 C 0.46214(14) 0.14992(10) 0.54805(18) 0.0273(9) Uani 1 1 d . . .
C209 C 0.47213(14) 0.12742(10) 0.43928(19) 0.0277(9) Uani 1 1 d . . .
C210 C 0.50060(14) 0.11168(10) 0.38774(18) 0.0279(9) Uani 1 1 d . . .
C211 C 0.47176(14) 0.09517(10) 0.34282(18) 0.0296(9) Uani 1 1 d . . .
C212 C 0.42671(14) 0.10196(10) 0.36688(18) 0.0276(9) Uani 1 1 d . . .
C213 C 0.34965(14) 0.09228(10) 0.35904(18) 0.0277(9) Uani 1 1 d . . .
C214 C 0.31126(14) 0.07699(10) 0.32585(18) 0.0286(9) Uani 1 1 d . . .
C215 C 0.27381(14) 0.08611(10) 0.36411(18) 0.0287(9) Uani 1 1 d . . .
C216 C 0.29114(14) 0.10617(10) 0.42172(18) 0.0274(9) Uani 1 1 d . . .
C217 C 0.20862(15) 0.13496(11) 0.5997(2) 0.0365(10) Uani 1 1 d . . .
H217 H 0.1895 0.1248 0.5685 0.044 Uiso 1 1 calc R . .
C218 C 0.19327(16) 0.14512(12) 0.6622(2) 0.0440(11) Uani 1 1 d . . .
H218 H 0.1635 0.1415 0.6727 0.053 Uiso 1 1 calc R . .
C219 C 0.22129(16) 0.16046(12) 0.7093(2) 0.0431(11) Uani 1 1 d . . .
H219 H 0.2101 0.1671 0.7505 0.052 Uiso 1 1 calc R . .
C220 C 0.26592(15) 0.16587(11) 0.6949(2) 0.0360(10) Uani 1 1 d . . .
H220 H 0.2849 0.1762 0.7261 0.043 Uiso 1 1 calc R . .
C221 C 0.44793(15) 0.17188(10) 0.72252(19) 0.0306(9) Uani 1 1 d . . .
H221 H 0.4234 0.1766 0.7493 0.037 Uiso 1 1 calc R . .
C222 C 0.49053(15) 0.17211(11) 0.7489(2) 0.0337(10) Uani 1 1 d . . .
H222 H 0.4949 0.1767 0.7939 0.040 Uiso 1 1 calc R . .
C223 C 0.52735(15) 0.16537(11) 0.7074(2) 0.0364(10) Uani 1 1 d . . .
H223 H 0.5557 0.1657 0.7260 0.044 Uiso 1 1 calc R . .
C224 C 0.52296(15) 0.15830(12) 0.6397(2) 0.0374(10) Uani 1 1 d . . .
H224 H 0.5476 0.1539 0.6131 0.045 Uiso 1 1 calc R . .
C225 C 0.54599(16) 0.11033(12) 0.3788(2) 0.0371(10) Uani 1 1 d . . .
H225 H 0.5653 0.1215 0.4087 0.045 Uiso 1 1 calc R . .
C226 C 0.56209(16) 0.09186(12) 0.3241(2) 0.0391(11) Uani 1 1 d . . .
H226 H 0.5926 0.0913 0.3166 0.047 Uiso 1 1 calc R . .
C227 C 0.53392(15) 0.07419(12) 0.2804(2) 0.0388(11) Uani 1 1 d . . .
H227 H 0.5459 0.0610 0.2455 0.047 Uiso 1 1 calc R . .
C228 C 0.48790(16) 0.07584(11) 0.2880(2) 0.0361(10) Uani 1 1 d . . .
H228 H 0.4687 0.0646 0.2581 0.043 Uiso 1 1 calc R . .
C229 C 0.30747(15) 0.05699(10) 0.26787(19) 0.0313(9) Uani 1 1 d . . .
H229 H 0.3323 0.0501 0.2435 0.038 Uiso 1 1 calc R . .
C230 C 0.26481(16) 0.04779(11) 0.2482(2) 0.0382(11) Uani 1 1 d . . .
H230 H 0.2609 0.0350 0.2089 0.046 Uiso 1 1 calc R . .
C231 C 0.22724(16) 0.05708(12) 0.2856(2) 0.0410(11) Uani 1 1 d . . .
H231 H 0.1991 0.0502 0.2709 0.049 Uiso 1 1 calc R . .
C232 C 0.23144(15) 0.07651(12) 0.3447(2) 0.0374(10) Uani 1 1 d . . .
H232 H 0.2067 0.0827 0.3699 0.045 Uiso 1 1 calc R . .
N209 N 0.36728(10) 0.26965(7) 0.35407(14) 0.0209(6) Uani 1 1 d . . .
N210 N 0.43487(10) 0.22109(8) 0.31804(14) 0.0230(7) Uani 1 1 d . . .
N211 N 0.37021(11) 0.17308(8) 0.27033(14) 0.0245(7) Uani 1 1 d . . .
N212 N 0.30360(10) 0.22196(8) 0.30661(14) 0.0228(7) Uani 1 1 d . . .
N213 N 0.44714(11) 0.28005(8) 0.36586(14) 0.0238(7) Uani 1 1 d . . .
N214 N 0.45015(11) 0.16768(8) 0.25337(15) 0.0245(7) Uani 1 1 d . . .
N215 N 0.29119(11) 0.16583(8) 0.24870(15) 0.0270(7) Uani 1 1 d . . .
N216 N 0.28782(11) 0.28151(8) 0.34944(15) 0.0242(7) Uani 1 1 d . . .
C233 C 0.33042(13) 0.29054(9) 0.36033(17) 0.0228(8) Uani 1 1 d . . .
C234 C 0.34357(12) 0.32683(10) 0.38078(18) 0.0235(8) Uani 1 1 d . . .
C235 C 0.38979(13) 0.32635(10) 0.38542(17) 0.0240(8) Uani 1 1 d . . .
C236 C 0.40403(13) 0.29021(9) 0.36835(17) 0.0229(8) Uani 1 1 d . . .
C237 C 0.46061(12) 0.24868(10) 0.34123(17) 0.0223(8) Uani 1 1 d . . .
C238 C 0.50733(13) 0.24087(10) 0.32800(18) 0.0249(8) Uani 1 1 d . . .
C239 C 0.50834(12) 0.20761(9) 0.29476(18) 0.0239(8) Uani 1 1 d . . .
C240 C 0.46176(13) 0.19645(9) 0.28830(17) 0.0229(8) Uani 1 1 d . . .
C241 C 0.40740(13) 0.15843(9) 0.24247(18) 0.0244(8) Uani 1 1 d . . .
C242 C 0.39540(14) 0.13187(9) 0.19261(19) 0.0264(8) Uani 1 1 d . . .
C243 C 0.34887(13) 0.13180(9) 0.19003(18) 0.0251(8) Uani 1 1 d . . .
C244 C 0.33413(13) 0.15812(10) 0.24036(19) 0.0272(9) Uani 1 1 d . . .
C245 C 0.27766(13) 0.19561(10) 0.27935(18) 0.0277(9) Uani 1 1 d . . .
C246 C 0.23082(13) 0.20572(10) 0.28445(19) 0.0284(9) Uani 1 1 d . . .
C247 C 0.22950(13) 0.24018(10) 0.31283(18) 0.0265(8) Uani 1 1 d . . .
C248 C 0.27598(13) 0.24988(10) 0.32497(17) 0.0235(8) Uani 1 1 d . . .
C249 C 0.31952(14) 0.35821(10) 0.3955(2) 0.0306(9) Uani 1 1 d . . .
H249 H 0.2886 0.3587 0.3926 0.037 Uiso 1 1 calc R . .
C250 C 0.38948(15) 0.38822(11) 0.4179(2) 0.0373(10) Uani 1 1 d . . .
H250 H 0.4046 0.4090 0.4303 0.045 Uiso 1 1 calc R . .
C251 C 0.34330(15) 0.38843(11) 0.4144(2) 0.0365(10) Uani 1 1 d . . .
H251 H 0.3280 0.4093 0.4250 0.044 Uiso 1 1 calc R . .
C252 C 0.41362(14) 0.35707(10) 0.40287(19) 0.0300(9) Uani 1 1 d . . .
H252 H 0.4446 0.3569 0.4045 0.036 Uiso 1 1 calc R . .
C253 C 0.54669(13) 0.25944(11) 0.3386(2) 0.0304(9) Uani 1 1 d . . .
H253 H 0.5467 0.2812 0.3614 0.036 Uiso 1 1 calc R . .
C254 C 0.58605(14) 0.24507(11) 0.3147(2) 0.0375(10) Uani 1 1 d . . .
H254 H 0.6125 0.2576 0.3208 0.045 Uiso 1 1 calc R . .
C255 C 0.58672(14) 0.21186(11) 0.2814(2) 0.0387(10) Uani 1 1 d . . .
H255 H 0.6136 0.2025 0.2664 0.046 Uiso 1 1 calc R . .
C256 C 0.54769(14) 0.19320(11) 0.2709(2) 0.0334(9) Uani 1 1 d . . .
H256 H 0.5478 0.1714 0.2484 0.040 Uiso 1 1 calc R . .
C257 C 0.42020(14) 0.11232(9) 0.14692(19) 0.0289(9) Uani 1 1 d . . .
H257 H 0.4511 0.1119 0.1490 0.035 Uiso 1 1 calc R . .
C258 C 0.39723(15) 0.09340(10) 0.0981(2) 0.0347(10) Uani 1 1 d . . .
H258 H 0.4129 0.0805 0.0662 0.042 Uiso 1 1 calc R . .
C259 C 0.35096(15) 0.09358(11) 0.0966(2) 0.0346(10) Uani 1 1 d . . .
H259 H 0.3363 0.0804 0.0639 0.041 Uiso 1 1 calc R . .
C260 C 0.32588(14) 0.11271(9) 0.14205(19) 0.0290(9) Uani 1 1 d . . .
H260 H 0.2949 0.1127 0.1404 0.035 Uiso 1 1 calc R . .
C261 C 0.19208(14) 0.18834(12) 0.2654(2) 0.0373(10) Uani 1 1 d . . .
H261 H 0.1928 0.1659 0.2452 0.045 Uiso 1 1 calc R . .
C262 C 0.15204(15) 0.20590(13) 0.2777(2) 0.0423(11) Uani 1 1 d . . .
H262 H 0.1255 0.1947 0.2662 0.051 Uiso 1 1 calc R . .
C263 C 0.15062(15) 0.23990(12) 0.3069(2) 0.0421(11) Uani 1 1 d . . .
H263 H 0.1233 0.2508 0.3149 0.051 Uiso 1 1 calc R . .
C264 C 0.18976(13) 0.25758(11) 0.32425(19) 0.0304(9) Uani 1 1 d . . .
H264 H 0.1891 0.2804 0.3429 0.037 Uiso 1 1 calc R . .
C301 C 0.47932(13) -0.01355(10) 0.00219(18) 0.0273(8) Uani 1 1 d . . .
C302 C 0.49398(13) -0.05220(10) 0.01354(19) 0.0275(8) Uani 1 1 d . . .
C303 C 0.48792(13) -0.06226(11) 0.08171(19) 0.0290(9) Uani 1 1 d . . .
C304 C 0.46191(14) -0.03441(10) 0.11405(18) 0.0281(9) Uani 1 1 d . . .
C305 C 0.45179(14) -0.00724(10) 0.06610(18) 0.0273(9) Uani 1 1 d . . .
C306 C 0.44851(14) -0.01187(9) -0.05779(19) 0.0270(9) Uani 1 1 d . . .
C307 C 0.40528(14) 0.00356(10) -0.05456(17) 0.0260(8) Uani 1 1 d . . .
C308 C 0.37688(14) -0.01301(10) -0.10363(18) 0.0299(9) Uani 1 1 d . . .
C309 C 0.40239(14) -0.04056(10) -0.13586(17) 0.0293(9) Uani 1 1 d . . .
C310 C 0.44651(14) -0.03993(10) -0.10527(18) 0.0293(9) Uani 1 1 d . . .
C311 C 0.46905(13) -0.07278(10) -0.09820(18) 0.0262(8) Uani 1 1 d . . .
C312 C 0.44796(14) -0.10609(11) -0.1159(2) 0.0336(9) Uani 1 1 d . . .
C313 C 0.45870(14) -0.13297(10) -0.0654(2) 0.0314(9) Uani 1 1 d . . .
C314 C 0.48589(13) -0.11584(10) -0.0166(2) 0.0317(9) Uani 1 1 d . . .
C315 C 0.49234(13) -0.07888(10) -0.0353(2) 0.0280(9) Uani 1 1 d . . .
C316 C 0.41081(14) 0.00861(10) 0.06675(19) 0.0284(9) Uani 1 1 d . . .
C317 C 0.37830(13) -0.00100(10) 0.11773(18) 0.0275(9) Uani 1 1 d . . .
C318 C 0.33498(15) -0.00070(11) 0.08855(19) 0.0319(9) Uani 1 1 d . . .
C319 C 0.34024(14) 0.00939(10) 0.01807(19) 0.0296(9) Uani 1 1 d . . .
C320 C 0.38633(14) 0.01603(9) 0.00537(19) 0.0289(9) Uani 1 1 d . . .
C321 C 0.33197(14) -0.01821(10) -0.09175(19) 0.0302(9) Uani 1 1 d . . .
C322 C 0.31232(14) -0.00668(11) -0.0289(2) 0.0332(9) Uani 1 1 d . . .
C323 C 0.28064(14) -0.03290(11) -0.0097(2) 0.0335(9) Uani 1 1 d . . .
C324 C 0.27866(13) -0.06107(11) -0.0600(2) 0.0331(9) Uani 1 1 d . . .
C325 C 0.31084(14) -0.05131(11) -0.11149(19) 0.0320(9) Uani 1 1 d . . .
C326 C 0.38277(14) -0.07248(11) -0.15509(18) 0.0310(9) Uani 1 1 d . . .
C327 C 0.33512(14) -0.07831(11) -0.14202(19) 0.0324(9) Uani 1 1 d . . .
C328 C 0.32970(15) -0.11546(12) -0.1231(2) 0.0364(10) Uani 1 1 d . . .
C329 C 0.37345(15) -0.13269(11) -0.1256(2) 0.0354(10) Uani 1 1 d . . .
C330 C 0.40541(14) -0.10639(11) -0.14549(19) 0.0315(9) Uani 1 1 d . . .
C331 C 0.48226(13) -0.09798(11) 0.1012(2) 0.0321(9) Uani 1 1 d . . .
C332 C 0.48160(14) -0.12529(11) 0.0502(2) 0.0351(10) Uani 1 1 d . . .
C333 C 0.44917(15) -0.15215(10) 0.0700(2) 0.0385(11) Uani 1 1 d . . .
C334 C 0.42996(16) -0.14123(11) 0.1329(2) 0.0379(11) Uani 1 1 d . . .
C335 C 0.45086(15) -0.10705(11) 0.1528(2) 0.0358(10) Uani 1 1 d . . .
C336 C 0.43208(14) -0.04363(11) 0.16426(18) 0.0300(9) Uani 1 1 d . . .
C337 C 0.42610(15) -0.08064(11) 0.18384(19) 0.0337(10) Uani 1 1 d . . .
C338 C 0.37882(15) -0.08645(12) 0.19703(19) 0.0358(10) Uani 1 1 d . . .
C339 C 0.35603(15) -0.05304(11) 0.18671(18) 0.0334(10) Uani 1 1 d . . .
C340 C 0.38877(14) -0.02632(11) 0.16648(18) 0.0314(9) Uani 1 1 d . . .
C341 C 0.30296(14) -0.02587(11) 0.10713(19) 0.0307(9) Uani 1 1 d . . .
C342 C 0.31413(14) -0.05234(12) 0.15754(19) 0.0350(10) Uani 1 1 d . . .
C343 C 0.29345(14) -0.08594(12) 0.1384(2) 0.0349(10) Uani 1 1 d . . .
C344 C 0.26947(14) -0.08003(12) 0.0764(2) 0.0353(10) Uani 1 1 d . . .
C345 C 0.27476(14) -0.04242(11) 0.0576(2) 0.0336(10) Uani 1 1 d . . .
C346 C 0.42742(15) -0.15871(10) -0.0477(2) 0.0365(10) Uani 1 1 d . . .
C347 C 0.38379(15) -0.15909(10) -0.0773(2) 0.0344(10) Uani 1 1 d . . .
C348 C 0.35139(16) -0.16783(11) -0.0259(2) 0.0419(11) Uani 1 1 d . . .
C349 C 0.37602(16) -0.17458(10) 0.0359(2) 0.0392(11) Uani 1 1 d . . .
C350 C 0.42256(15) -0.16849(10) 0.0224(2) 0.0354(10) Uani 1 1 d . . .
C351 C 0.35900(16) -0.11858(12) 0.17914(19) 0.0398(11) Uani 1 1 d . . .
C352 C 0.38522(16) -0.14672(11) 0.1463(2) 0.0394(11) Uani 1 1 d . . .
C353 C 0.35766(16) -0.16364(10) 0.0963(2) 0.0383(11) Uani 1 1 d . . .
C354 C 0.31421(15) -0.14646(11) 0.0981(2) 0.0398(11) Uani 1 1 d . . .
C355 C 0.31519(15) -0.11867(12) 0.1486(2) 0.0384(10) Uani 1 1 d . . .
C356 C 0.27337(13) -0.09634(12) -0.0418(2) 0.0347(10) Uani 1 1 d . . .
C357 C 0.26825(14) -0.10627(12) 0.0281(2) 0.0359(10) Uani 1 1 d . . .
C358 C 0.29117(15) -0.14011(11) 0.0384(2) 0.0397(11) Uani 1 1 d . . .
C359 C 0.31019(15) -0.15140(11) -0.0245(2) 0.0379(10) Uani 1 1 d . . .
C360 C 0.29952(15) -0.12467(11) -0.0739(2) 0.0349(10) Uani 1 1 d . . .
C401 C 0.01926(12) 0.48548(9) 0.49733(18) 0.0226(8) Uani 1 1 d . . .
C402 C 0.06267(12) 0.50271(9) 0.47048(18) 0.0223(8) Uani 1 1 d . . .
C403 C 0.09392(13) 0.50811(9) 0.52377(18) 0.0256(8) Uani 1 1 d . . .
C404 C 0.07677(13) 0.48998(10) 0.58282(17) 0.0267(9) Uani 1 1 d . . .
C405 C 0.03561(13) 0.47303(10) 0.56577(17) 0.0240(8) Uani 1 1 d . . .
C406 C 0.00738(13) 0.45293(10) 0.45503(18) 0.0257(8) Uani 1 1 d . . .
C407 C -0.00053(12) 0.41878(10) 0.4834(2) 0.0277(9) Uani 1 1 d . . .
C408 C 0.00957(13) 0.39089(10) 0.4349(2) 0.0307(9) Uani 1 1 d . . .
C409 C 0.02638(13) 0.40882(10) 0.37638(19) 0.0297(9) Uani 1 1 d . . .
C410 C 0.02573(13) 0.44748(10) 0.39094(18) 0.0257(8) Uani 1 1 d . . .
C411 C 0.02605(13) 0.43970(10) 0.59209(18) 0.0273(8) Uani 1 1 d . . .
C412 C 0.05722(14) 0.42267(11) 0.63813(18) 0.0324(9) Uani 1 1 d . . .
C413 C 0.05678(15) 0.38469(11) 0.6247(2) 0.0358(10) Uani 1 1 d . . .
C414 C 0.02597(14) 0.37807(10) 0.5712(2) 0.0330(10) Uani 1 1 d . . .
C415 C 0.00618(13) 0.41132(10) 0.55175(19) 0.0271(8) Uani 1 1 d . . .
C416 C 0.05962(13) 0.46896(10) 0.36364(17) 0.0269(9) Uani 1 1 d . . .
C417 C 0.09534(14) 0.45253(11) 0.32737(17) 0.0305(9) Uani 1 1 d . . .
C418 C 0.13651(14) 0.47087(10) 0.34530(18) 0.0294(9) Uani 1 1 d . . .
C419 C 0.12661(13) 0.49763(9) 0.39423(18) 0.0265(8) Uani 1 1 d . . .
C420 C 0.07893(14) 0.49647(10) 0.40713(18) 0.0267(9) Uani 1 1 d . . .
C421 C 0.13965(14) 0.51021(9) 0.5114(2) 0.0294(9) Uani 1 1 d . . .
C422 C 0.15646(13) 0.50445(9) 0.4458(2) 0.0279(9) Uani 1 1 d . . .
C423 C 0.19745(13) 0.48399(10) 0.4496(2) 0.0308(9) Uani 1 1 d . . .
C424 C 0.20604(13) 0.47713(11) 0.5199(2) 0.0311(9) Uani 1 1 d . . .
C425 C 0.17024(14) 0.49282(10) 0.55835(19) 0.0300(9) Uani 1 1 d . . .
C426 C 0.10634(14) 0.47440(11) 0.62778(17) 0.0301(9) Uani 1 1 d . . .
C427 C 0.15434(14) 0.47579(11) 0.6146(2) 0.0330(9) Uani 1 1 d . . .
C428 C 0.17332(14) 0.44171(11) 0.63455(18) 0.0323(9) Uani 1 1 d . . .
C429 C 0.13762(15) 0.41964(12) 0.66060(17) 0.0365(10) Uani 1 1 d . . .
C430 C 0.09642(14) 0.43993(12) 0.65594(17) 0.0339(10) Uani 1 1 d . . .
C431 C 0.02717(14) 0.35837(10) 0.4546(2) 0.0332(10) Uani 1 1 d . . .
C432 C 0.03584(14) 0.35128(10) 0.5236(2) 0.0370(10) Uani 1 1 d . . .
C433 C 0.07664(15) 0.33135(10) 0.5286(2) 0.0388(11) Uani 1 1 d . . .
C434 C 0.09341(15) 0.32524(10) 0.4615(2) 0.0370(10) Uani 1 1 d . . .
C435 C 0.06322(14) 0.34209(10) 0.4148(2) 0.0351(10) Uani 1 1 d . . .
C436 C 0.06052(15) 0.39383(11) 0.33883(19) 0.0328(10) Uani 1 1 d . . .
C437 C 0.07897(14) 0.35954(11) 0.3591(2) 0.0357(10) Uani 1 1 d . . .
C438 C 0.12692(15) 0.36105(11) 0.3458(2) 0.0348(10) Uani 1 1 d . . .
C439 C 0.13692(15) 0.39621(11) 0.31774(18) 0.0335(10) Uani 1 1 d . . .
C440 C 0.09568(14) 0.41586(11) 0.31320(18) 0.0301(9) Uani 1 1 d . . .
C441 C 0.17632(14) 0.45113(11) 0.34894(18) 0.0304(9) Uani 1 1 d . . .
C442 C 0.17645(14) 0.41329(11) 0.33464(18) 0.0294(9) Uani 1 1 d . . .
C443 C 0.20676(13) 0.39641(11) 0.38124(19) 0.0295(9) Uani 1 1 d . . .
C444 C 0.22628(13) 0.42418(10) 0.42297(19) 0.0279(9) Uani 1 1 d . . .
C445 C 0.20723(13) 0.45833(10) 0.40252(19) 0.0289(9) Uani 1 1 d . . .
C446 C 0.09636(16) 0.36502(12) 0.6302(2) 0.0407(11) Uani 1 1 d . . .
C447 C 0.13747(15) 0.38271(12) 0.64777(19) 0.0380(10) Uani 1 1 d . . .
C448 C 0.17332(15) 0.36657(11) 0.6097(2) 0.0351(10) Uani 1 1 d . . .
C449 C 0.15400(15) 0.33888(11) 0.5679(2) 0.0353(10) Uani 1 1 d . . .
C450 C 0.10621(15) 0.33755(11) 0.5805(2) 0.0407(11) Uani 1 1 d . . .
C451 C 0.22414(13) 0.44445(10) 0.53898(19) 0.0282(9) Uani 1 1 d . . .
C452 C 0.23456(13) 0.41723(10) 0.48998(19) 0.0287(9) Uani 1 1 d . . .
C453 C 0.22477(13) 0.38255(11) 0.51825(19) 0.0300(9) Uani 1 1 d . . .
C454 C 0.20735(14) 0.38831(11) 0.5848(2) 0.0336(10) Uani 1 1 d . . .
C455 C 0.20748(14) 0.42624(12) 0.59787(19) 0.0335(10) Uani 1 1 d . . .
C456 C 0.13949(14) 0.32643(9) 0.4495(2) 0.0334(10) Uani 1 1 d . . .
C457 C 0.17000(14) 0.33341(10) 0.5027(2) 0.0320(9) Uani 1 1 d . . .
C458 C 0.20574(13) 0.35594(10) 0.4785(2) 0.0306(9) Uani 1 1 d . . .
C459 C 0.19740(14) 0.36319(10) 0.4081(2) 0.0317(9) Uani 1 1 d . . .
C460 C 0.15629(14) 0.34521(10) 0.3899(2) 0.0327(10) Uani 1 1 d . . .
N51 N 0.13942(11) 0.56340(9) 0.28246(16) 0.0497(10) Uani 1 1 d D . .
N52 N 0.05269(10) 0.55232(7) 0.22295(14) 0.0378(9) Uani 1 1 d D . .
C51 C 0.13605(13) 0.55072(12) 0.2159(2) 0.0621(14) Uani 1 1 d D . .
H51A H 0.1612 0.5353 0.2060 0.075 Uiso 1 1 calc R . .
H51B H 0.1367 0.5708 0.1853 0.075 Uiso 1 1 calc R . .
C52 C 0.10362(13) 0.58825(11) 0.2965(2) 0.0524(13) Uani 1 1 d D . .
H52A H 0.1049 0.6082 0.2657 0.063 Uiso 1 1 calc R . .
H52B H 0.1071 0.5976 0.3413 0.063 Uiso 1 1 calc R . .
C53 C 0.05946(13) 0.56995(11) 0.29025(17) 0.0514(13) Uani 1 1 d D . .
H53A H 0.0360 0.5874 0.2973 0.062 Uiso 1 1 calc R . .
H53B H 0.0570 0.5519 0.3247 0.062 Uiso 1 1 calc R . .
C54 C 0.09291(12) 0.53001(9) 0.2067(2) 0.0507(12) Uani 1 1 d D . .
H54A H 0.0907 0.5219 0.1609 0.061 Uiso 1 1 calc R . .
H54B H 0.0934 0.5090 0.2351 0.061 Uiso 1 1 calc R . .
C55 C 0.18336(14) 0.57884(15) 0.2964(3) 0.0750(17) Uani 1 1 d D . .
H55A H 0.1847 0.5865 0.3419 0.112 Uiso 1 1 calc R . .
H55B H 0.1883 0.5990 0.2676 0.112 Uiso 1 1 calc R . .
H55C H 0.2059 0.5611 0.2887 0.112 Uiso 1 1 calc R . .
C56 C 0.01299(13) 0.52818(11) 0.2264(2) 0.0582(14) Uani 1 1 d D . .
H56A H 0.0178 0.5102 0.2600 0.087 Uiso 1 1 calc R . .
H56B H 0.0086 0.5168 0.1841 0.087 Uiso 1 1 calc R . .
H56C H -0.0129 0.5420 0.2375 0.087 Uiso 1 1 calc R . .
C57 C 0.04463(16) 0.58033(10) 0.17167(19) 0.0500(13) Uani 1 1 d D . .
H57A H 0.0412 0.5692 0.1289 0.075 Uiso 1 1 calc R . .
H57B H 0.0694 0.5966 0.1707 0.075 Uiso 1 1 calc R . .
H57C H 0.0180 0.5933 0.1824 0.075 Uiso 1 1 calc R . .
N61 N 0.41478(13) 0.45240(11) 0.2560(2) 0.0626(4) Uiso 0.783(4) 1 d PD A 1
N62 N 0.32410(12) 0.43864(10) 0.21507(18) 0.0626(4) Uiso 0.783(4) 1 d PD A 1
C61 C 0.40344(15) 0.41881(12) 0.2273(3) 0.0626(4) Uiso 0.783(4) 1 d PD A 1
H61A H 0.4223 0.4002 0.2459 0.075 Uiso 0.783(4) 1 calc PR A 1
H61B H 0.4083 0.4196 0.1796 0.075 Uiso 0.783(4) 1 calc PR A 1
C62 C 0.38850(16) 0.48094(11) 0.2269(3) 0.0626(4) Uiso 0.783(4) 1 d PD A 1
H62A H 0.3936 0.4818 0.1793 0.075 Uiso 0.783(4) 1 calc PR A 1
H62B H 0.3976 0.5038 0.2458 0.075 Uiso 0.783(4) 1 calc PR A 1
C63 C 0.33997(15) 0.47493(11) 0.2401(3) 0.0626(4) Uiso 0.783(4) 1 d PD A 1
H63A H 0.3228 0.4937 0.2185 0.075 Uiso 0.783(4) 1 calc PR A 1
H63B H 0.3347 0.4765 0.2876 0.075 Uiso 0.783(4) 1 calc PR A 1
C64 C 0.35491(15) 0.41008(11) 0.2411(3) 0.0626(4) Uiso 0.783(4) 1 d PD A 1
H64A H 0.3474 0.3873 0.2204 0.075 Uiso 0.783(4) 1 calc PR A 1
H64B H 0.3507 0.4076 0.2887 0.075 Uiso 0.783(4) 1 calc PR A 1
C65 C 0.46267(15) 0.45945(15) 0.2528(4) 0.0626(4) Uiso 0.783(4) 1 d PD A 1
H65A H 0.4686 0.4834 0.2679 0.094 Uiso 0.783(4) 1 calc PR A 1
H65B H 0.4727 0.4568 0.2078 0.094 Uiso 0.783(4) 1 calc PR A 1
H65C H 0.4782 0.4427 0.2808 0.094 Uiso 0.783(4) 1 calc PR A 1
C66 C 0.27832(15) 0.43172(15) 0.2407(3) 0.0626(4) Uiso 0.783(4) 1 d PD A 1
H66A H 0.2787 0.4323 0.2885 0.094 Uiso 0.783(4) 1 calc PR A 1
H66B H 0.2684 0.4086 0.2259 0.094 Uiso 0.783(4) 1 calc PR A 1
H66C H 0.2584 0.4498 0.2243 0.094 Uiso 0.783(4) 1 calc PR A 1
C67 C 0.3230(2) 0.43910(15) 0.1411(2) 0.0626(4) Uiso 0.783(4) 1 d PD A 1
H67A H 0.3159 0.4156 0.1248 0.094 Uiso 0.783(4) 1 calc PR A 1
H67B H 0.3515 0.4463 0.1245 0.094 Uiso 0.783(4) 1 calc PR A 1
H67C H 0.3007 0.4558 0.1261 0.094 Uiso 0.783(4) 1 calc PR A 1
N601 N 0.4292(3) 0.4585(3) 0.2154(6) 0.0626(4) Uiso 0.217(4) 1 d PD A 2
N602 N 0.3352(3) 0.4466(3) 0.1930(5) 0.0626(4) Uiso 0.217(4) 1 d PD A 2
C601 C 0.3999(4) 0.4882(3) 0.2079(8) 0.0626(4) Uiso 0.217(4) 1 d PD A 2
H60A H 0.4156 0.5080 0.1876 0.075 Uiso 0.217(4) 1 calc PR A 2
H60B H 0.3895 0.4959 0.2513 0.075 Uiso 0.217(4) 1 calc PR A 2
C602 C 0.4071(4) 0.4287(3) 0.2472(7) 0.0626(4) Uiso 0.217(4) 1 d PD A 2
H60C H 0.3972 0.4359 0.2911 0.075 Uiso 0.217(4) 1 calc PR A 2
H60D H 0.4279 0.4090 0.2525 0.075 Uiso 0.217(4) 1 calc PR A 2
C603 C 0.3679(4) 0.4164(2) 0.2069(7) 0.0626(4) Uiso 0.217(4) 1 d PD A 2
H60E H 0.3528 0.3973 0.2306 0.075 Uiso 0.217(4) 1 calc PR A 2
H60F H 0.3784 0.4067 0.1650 0.075 Uiso 0.217(4) 1 calc PR A 2
C604 C 0.3602(4) 0.4779(3) 0.1648(7) 0.0626(4) Uiso 0.217(4) 1 d PD A 2
H60G H 0.3403 0.4983 0.1610 0.075 Uiso 0.217(4) 1 calc PR A 2
H60H H 0.3705 0.4720 0.1205 0.075 Uiso 0.217(4) 1 calc PR A 2
C605 C 0.4702(4) 0.4689(5) 0.2503(10) 0.0626(4) Uiso 0.217(4) 1 d PD A 2
H60I H 0.4893 0.4484 0.2546 0.094 Uiso 0.217(4) 1 calc PR A 2
H60J H 0.4630 0.4779 0.2936 0.094 Uiso 0.217(4) 1 calc PR A 2
H60K H 0.4852 0.4872 0.2253 0.094 Uiso 0.217(4) 1 calc PR A 2
C606 C 0.3018(4) 0.4341(4) 0.1429(7) 0.0626(4) Uiso 0.217(4) 1 d PD A 2
H60L H 0.3167 0.4278 0.1024 0.094 Uiso 0.217(4) 1 calc PR A 2
H60M H 0.2808 0.4529 0.1342 0.094 Uiso 0.217(4) 1 calc PR A 2
H60N H 0.2863 0.4135 0.1599 0.094 Uiso 0.217(4) 1 calc PR A 2
C607 C 0.3119(4) 0.4562(5) 0.2557(7) 0.0626(4) Uiso 0.217(4) 1 d PD A 2
H60O H 0.3333 0.4643 0.2880 0.094 Uiso 0.217(4) 1 calc PR A 2
H60P H 0.2965 0.4356 0.2726 0.094 Uiso 0.217(4) 1 calc PR A 2
H60Q H 0.2909 0.4751 0.2470 0.094 Uiso 0.217(4) 1 calc PR A 2
N71 N 0.34367(16) 0.20853(12) 0.1019(2) 0.0626(4) Uiso 0.766(6) 1 d PD B 1
N72 N 0.43517(15) 0.23078(11) 0.0838(2) 0.0626(4) Uiso 0.766(6) 1 d PD B 1
C71 C 0.35735(17) 0.24337(14) 0.1219(3) 0.0626(4) Uiso 0.766(6) 1 d PD B 1
H71A H 0.3399 0.2510 0.1598 0.075 Uiso 0.766(6) 1 calc PR B 1
H71B H 0.3522 0.2602 0.0858 0.075 Uiso 0.766(6) 1 calc PR B 1
C72 C 0.3682(2) 0.19658(15) 0.0444(3) 0.0626(4) Uiso 0.766(6) 1 d PD B 1
H72A H 0.3627 0.2128 0.0075 0.075 Uiso 0.766(6) 1 calc PR B 1
H72B H 0.3579 0.1729 0.0314 0.075 Uiso 0.766(6) 1 calc PR B 1
C73 C 0.41714(19) 0.19522(12) 0.0585(3) 0.0626(4) Uiso 0.766(6) 1 d PD B 1
H73A H 0.4327 0.1887 0.0181 0.075 Uiso 0.766(6) 1 calc PR B 1
H73B H 0.4229 0.1768 0.0915 0.075 Uiso 0.766(6) 1 calc PR B 1
C74 C 0.40643(16) 0.24331(15) 0.1403(2) 0.0626(4) Uiso 0.766(6) 1 d PD B 1
H74A H 0.4153 0.2674 0.1531 0.075 Uiso 0.766(6) 1 calc PR B 1
H74B H 0.4110 0.2277 0.1784 0.075 Uiso 0.766(6) 1 calc PR B 1
C75 C 0.29535(18) 0.20669(17) 0.0913(3) 0.0626(4) Uiso 0.766(6) 1 d PD B 1
H75A H 0.2870 0.1825 0.0807 0.094 Uiso 0.766(6) 1 calc PR B 1
H75B H 0.2871 0.2222 0.0552 0.094 Uiso 0.766(6) 1 calc PR B 1
H75C H 0.2803 0.2141 0.1310 0.094 Uiso 0.766(6) 1 calc PR B 1
C76 C 0.48154(17) 0.22539(16) 0.1090(3) 0.0626(4) Uiso 0.766(6) 1 d PD B 1
H76A H 0.4813 0.2083 0.1448 0.094 Uiso 0.766(6) 1 calc PR B 1
H76B H 0.4932 0.2478 0.1248 0.094 Uiso 0.766(6) 1 calc PR B 1
H76C H 0.4999 0.2166 0.0737 0.094 Uiso 0.766(6) 1 calc PR B 1
C77 C 0.4358(2) 0.25711(15) 0.0283(3) 0.0626(4) Uiso 0.766(6) 1 d PD B 1
H77A H 0.4060 0.2610 0.0125 0.094 Uiso 0.766(6) 1 calc PR B 1
H77B H 0.4537 0.2479 -0.0073 0.094 Uiso 0.766(6) 1 calc PR B 1
H77C H 0.4481 0.2794 0.0438 0.094 Uiso 0.766(6) 1 calc PR B 1
N701 N 0.3237(4) 0.2116(3) 0.1125(6) 0.0626(4) Uiso 0.234(6) 1 d PD B 2
N702 N 0.4161(4) 0.2257(3) 0.0821(5) 0.0626(4) Uiso 0.234(6) 1 d PD B 2
C701 C 0.3435(4) 0.2444(3) 0.1326(7) 0.0626(4) Uiso 0.234(6) 1 d PD B 2
H70A H 0.3299 0.2526 0.1735 0.075 Uiso 0.234(6) 1 calc PR B 2
H70B H 0.3385 0.2625 0.0987 0.075 Uiso 0.234(6) 1 calc PR B 2
C702 C 0.3422(5) 0.1994(4) 0.0501(6) 0.0626(4) Uiso 0.234(6) 1 d PD B 2
H70C H 0.3369 0.2173 0.0159 0.075 Uiso 0.234(6) 1 calc PR B 2
H70D H 0.3276 0.1774 0.0365 0.075 Uiso 0.234(6) 1 calc PR B 2
C703 C 0.3912(5) 0.1929(3) 0.0568(7) 0.0626(4) Uiso 0.234(6) 1 d PD B 2
H70E H 0.4031 0.1860 0.0139 0.075 Uiso 0.234(6) 1 calc PR B 2
H70F H 0.3962 0.1731 0.0874 0.075 Uiso 0.234(6) 1 calc PR B 2
C704 C 0.3932(4) 0.2395(4) 0.1434(6) 0.0626(4) Uiso 0.234(6) 1 d PD B 2
H70G H 0.4064 0.2623 0.1561 0.075 Uiso 0.234(6) 1 calc PR B 2
H70H H 0.3980 0.2227 0.1796 0.075 Uiso 0.234(6) 1 calc PR B 2
C705 C 0.2750(4) 0.2140(5) 0.1104(9) 0.0626(4) Uiso 0.234(6) 1 d PD B 2
H70I H 0.2629 0.1914 0.0964 0.094 Uiso 0.234(6) 1 calc PR B 2
H70J H 0.2663 0.2324 0.0795 0.094 Uiso 0.234(6) 1 calc PR B 2
H70K H 0.2641 0.2198 0.1539 0.094 Uiso 0.234(6) 1 calc PR B 2
C706 C 0.4626(4) 0.2151(5) 0.0999(8) 0.0626(4) Uiso 0.234(6) 1 d PD B 2
H70L H 0.4619 0.1971 0.1340 0.094 Uiso 0.234(6) 1 calc PR B 2
H70M H 0.4786 0.2357 0.1157 0.094 Uiso 0.234(6) 1 calc PR B 2
H70N H 0.4772 0.2057 0.0613 0.094 Uiso 0.234(6) 1 calc PR B 2
C707 C 0.4173(5) 0.2533(4) 0.0287(8) 0.0626(4) Uiso 0.234(6) 1 d PD B 2
H70O H 0.3875 0.2606 0.0178 0.094 Uiso 0.234(6) 1 calc PR B 2
H70P H 0.4313 0.2435 -0.0101 0.094 Uiso 0.234(6) 1 calc PR B 2
H70Q H 0.4340 0.2737 0.0439 0.094 Uiso 0.234(6) 1 calc PR B 2
N81 N 0.04867(14) 0.75180(13) 0.6152(2) 0.0626(4) Uiso 0.660(3) 1 d PD C 1
N82 N 0.13976(13) 0.72807(12) 0.6323(2) 0.0626(4) Uiso 0.660(3) 1 d PD C 1
C81 C 0.07543(17) 0.74448(18) 0.5587(2) 0.0626(4) Uiso 0.660(3) 1 d PD C 1
H81A H 0.0666 0.7601 0.5223 0.075 Uiso 0.660(3) 1 calc PR C 1
H81B H 0.0708 0.7199 0.5447 0.075 Uiso 0.660(3) 1 calc PR C 1
C82 C 0.06047(16) 0.72860(17) 0.6703(3) 0.0626(4) Uiso 0.660(3) 1 d PD C 1
H82A H 0.0559 0.7038 0.6575 0.075 Uiso 0.660(3) 1 calc PR C 1
H82B H 0.0413 0.7337 0.7079 0.075 Uiso 0.660(3) 1 calc PR C 1
C83 C 0.10810(17) 0.73401(17) 0.6901(2) 0.0626(4) Uiso 0.660(3) 1 d PD C 1
H83A H 0.1155 0.7175 0.7258 0.075 Uiso 0.660(3) 1 calc PR C 1
H83B H 0.1119 0.7582 0.7069 0.075 Uiso 0.660(3) 1 calc PR C 1
C84 C 0.12434(16) 0.75035(15) 0.5743(2) 0.0626(4) Uiso 0.660(3) 1 d PD C 1
H84A H 0.1419 0.7443 0.5355 0.075 Uiso 0.660(3) 1 calc PR C 1
H84B H 0.1293 0.7755 0.5843 0.075 Uiso 0.660(3) 1 calc PR C 1
C85 C 0.00107(16) 0.7495(2) 0.5987(3) 0.0626(4) Uiso 0.660(3) 1 d PD C 1
H85A H -0.0162 0.7534 0.6382 0.094 Uiso 0.660(3) 1 calc PR C 1
H85B H -0.0055 0.7262 0.5810 0.094 Uiso 0.660(3) 1 calc PR C 1
H85C H -0.0062 0.7675 0.5663 0.094 Uiso 0.660(3) 1 calc PR C 1
C86 C 0.1386(2) 0.68939(13) 0.6131(3) 0.0626(4) Uiso 0.660(3) 1 d PD C 1
H86A H 0.1093 0.6833 0.5978 0.094 Uiso 0.660(3) 1 calc PR C 1
H86B H 0.1461 0.6749 0.6510 0.094 Uiso 0.660(3) 1 calc PR C 1
H86C H 0.1597 0.6852 0.5782 0.094 Uiso 0.660(3) 1 calc PR C 1
C87 C 0.18567(16) 0.73788(18) 0.6534(3) 0.0626(4) Uiso 0.660(3) 1 d PD C 1
H87A H 0.1858 0.7620 0.6703 0.094 Uiso 0.660(3) 1 calc PR C 1
H87B H 0.2053 0.7363 0.6159 0.094 Uiso 0.660(3) 1 calc PR C 1
H87C H 0.1956 0.7217 0.6876 0.094 Uiso 0.660(3) 1 calc PR C 1
N801 N 0.1698(2) 0.7062(2) 0.6512(4) 0.0626(4) Uiso 0.340(3) 1 d PD C 2
N802 N 0.0787(2) 0.72785(19) 0.6268(4) 0.0626(4) Uiso 0.340(3) 1 d PD C 2
C801 C 0.1467(3) 0.6933(2) 0.5943(4) 0.0626(4) Uiso 0.340(3) 1 d PD C 2
H80A H 0.1574 0.6696 0.5831 0.075 Uiso 0.340(3) 1 calc PR C 2
H80B H 0.1524 0.7090 0.5568 0.075 Uiso 0.340(3) 1 calc PR C 2
C802 C 0.1551(3) 0.7418(2) 0.6694(5) 0.0626(4) Uiso 0.340(3) 1 d PD C 2
H80C H 0.1612 0.7583 0.6332 0.075 Uiso 0.340(3) 1 calc PR C 2
H80D H 0.1717 0.7499 0.7081 0.075 Uiso 0.340(3) 1 calc PR C 2
C803 C 0.1064(3) 0.7422(2) 0.6845(4) 0.0626(4) Uiso 0.340(3) 1 d PD C 2
H80E H 0.0972 0.7665 0.6943 0.075 Uiso 0.340(3) 1 calc PR C 2
H80F H 0.1009 0.7277 0.7237 0.075 Uiso 0.340(3) 1 calc PR C 2
C804 C 0.0969(3) 0.6918(2) 0.6073(5) 0.0626(4) Uiso 0.340(3) 1 d PD C 2
H80G H 0.0817 0.6835 0.5675 0.075 Uiso 0.340(3) 1 calc PR C 2
H80H H 0.0911 0.6747 0.6426 0.075 Uiso 0.340(3) 1 calc PR C 2
C805 C 0.2182(2) 0.7045(3) 0.6420(6) 0.0626(4) Uiso 0.340(3) 1 d PD C 2
H80I H 0.2328 0.7140 0.6808 0.094 Uiso 0.340(3) 1 calc PR C 2
H80J H 0.2264 0.7184 0.6038 0.094 Uiso 0.340(3) 1 calc PR C 2
H80K H 0.2270 0.6800 0.6356 0.094 Uiso 0.340(3) 1 calc PR C 2
C806 C 0.0316(2) 0.7236(3) 0.6487(6) 0.0626(4) Uiso 0.340(3) 1 d PD C 2
H80L H 0.0306 0.7084 0.6872 0.094 Uiso 0.340(3) 1 calc PR C 2
H80M H 0.0145 0.7130 0.6135 0.094 Uiso 0.340(3) 1 calc PR C 2
H80N H 0.0195 0.7467 0.6596 0.094 Uiso 0.340(3) 1 calc PR C 2
C807 C 0.0807(4) 0.7537(3) 0.5706(5) 0.0626(4) Uiso 0.340(3) 1 d PD C 2
H80O H 0.0630 0.7744 0.5808 0.094 Uiso 0.340(3) 1 calc PR C 2
H80P H 0.0694 0.7425 0.5309 0.094 Uiso 0.340(3) 1 calc PR C 2
H80Q H 0.1110 0.7609 0.5636 0.094 Uiso 0.340(3) 1 calc PR C 2
N1S N 0.27190(15) 0.21826(11) 0.4781(2) 0.0492(10) Uani 1 1 d . . .
C1S C 0.23492(18) 0.21226(12) 0.4748(2) 0.0402(11) Uani 1 1 d . . .
C2S C 0.18784(15) 0.20375(11) 0.4711(2) 0.0358(10) Uani 1 1 d . . .
C3S C 0.17385(19) 0.17154(13) 0.4494(3) 0.0540(14) Uani 1 1 d . . .
H3S H 0.1945 0.1546 0.4354 0.065 Uiso 1 1 calc R . .
C4S C 0.1291(2) 0.16353(15) 0.4477(3) 0.0677(17) Uani 1 1 d . . .
H4S H 0.1197 0.1412 0.4326 0.081 Uiso 1 1 calc R . .
C5S C 0.0972(2) 0.18891(17) 0.4686(2) 0.0592(14) Uani 1 1 d . . .
H5S H 0.0670 0.1834 0.4688 0.071 Uiso 1 1 calc R . .
C6S C 0.11226(19) 0.22204(17) 0.4888(3) 0.0600(15) Uani 1 1 d . . .
H6S H 0.0917 0.2395 0.5008 0.072 Uiso 1 1 calc R . .
C7S C 0.15695(18) 0.22989(13) 0.4916(2) 0.0511(13) Uani 1 1 d . . .
H7S H 0.1666 0.2521 0.5068 0.061 Uiso 1 1 calc R . .
N11S N 0.05307(18) -0.02936(13) 0.5271(2) 0.0687(14) Uani 1 1 d . . .
C11S C 0.06065(18) -0.00992(13) 0.4846(2) 0.0476(12) Uani 1 1 d . . .
C12S C 0.06906(16) 0.01608(11) 0.4327(2) 0.0386(10) Uani 1 1 d . . .
C13S C 0.05557(17) 0.05147(12) 0.4419(2) 0.0446(12) Uani 1 1 d . . .
H13S H 0.0399 0.0580 0.4799 0.054 Uiso 1 1 calc R . .
C14S C 0.06574(17) 0.07677(12) 0.3942(2) 0.0446(12) Uani 1 1 d . . .
H14S H 0.0564 0.1004 0.3996 0.054 Uiso 1 1 calc R . .
C15S C 0.08954(17) 0.06719(12) 0.3387(2) 0.0462(12) Uani 1 1 d . . .
H15S H 0.0970 0.0846 0.3076 0.055 Uiso 1 1 calc R . .
C16S C 0.10255(16) 0.03213(12) 0.3285(2) 0.0396(11) Uani 1 1 d . . .
H16S H 0.1179 0.0258 0.2901 0.048 Uiso 1 1 calc R . .
C17S C 0.09240(16) 0.00610(11) 0.3765(2) 0.0382(10) Uani 1 1 d . . .
H17S H 0.1013 -0.0176 0.3706 0.046 Uiso 1 1 calc R . .
N21S N 0.23041(16) 0.71588(12) 0.0192(2) 0.0590(12) Uani 1 1 d . . .
C21S C 0.26737(17) 0.70968(13) 0.0138(2) 0.0440(11) Uani 1 1 d . . .
C22S C 0.31445(17) 0.70194(13) 0.0090(2) 0.0447(11) Uani 1 1 d . . .
C23S C 0.3289(2) 0.66858(14) -0.0117(3) 0.0611(15) Uani 1 1 d . . .
H23S H 0.3086 0.6511 -0.0245 0.073 Uiso 1 1 calc R . .
C24S C 0.3744(3) 0.66163(16) -0.0132(3) 0.0743(19) Uani 1 1 d . . .
H24S H 0.3844 0.6391 -0.0260 0.089 Uiso 1 1 calc R . .
C25S C 0.4047(2) 0.68765(19) 0.0041(3) 0.0653(16) Uani 1 1 d . . .
H25S H 0.4351 0.6826 0.0036 0.078 Uiso 1 1 calc R . .
C26S C 0.3901(2) 0.7211(2) 0.0219(3) 0.0734(19) Uani 1 1 d . . .
H26S H 0.4106 0.7390 0.0314 0.088 Uiso 1 1 calc R . .
C27S C 0.34496(18) 0.72830(17) 0.0260(3) 0.0626(15) Uani 1 1 d . . .
H27S H 0.3352 0.7507 0.0400 0.075 Uiso 1 1 calc R . .
Cl1S Cl 0.17368(6) 0.46044(4) 0.17972(7) 0.0784(5) Uani 1 1 d D . .
Cl2S Cl 0.24387(5) 0.52372(4) 0.15093(7) 0.0766(4) Uani 1 1 d D . .
C31S C 0.18698(12) 0.47407(9) 0.09884(11) 0.0578(14) Uani 1 1 d GD . .
C32S C 0.21761(11) 0.50116(8) 0.08635(12) 0.0616(15) Uani 1 1 d GD . .
C33S C 0.22788(12) 0.51041(9) 0.02119(15) 0.0726(18) Uani 1 1 d GD . .
H33S H 0.2484 0.5285 0.0128 0.087 Uiso 1 1 calc R . .
C34S C 0.20752(14) 0.49257(10) -0.03147(11) 0.0749(19) Uani 1 1 d GD . .
H34S H 0.2144 0.4988 -0.0751 0.090 Uiso 1 1 calc R . .
C35S C 0.17689(13) 0.46548(10) -0.01898(12) 0.0748(18) Uani 1 1 d GD . .
H35S H 0.1633 0.4535 -0.0542 0.090 Uiso 1 1 calc R . .
C36S C 0.16662(11) 0.45623(8) 0.04617(15) 0.0627(15) Uani 1 1 d GD . .
H36S H 0.1461 0.4381 0.0545 0.075 Uiso 1 1 calc R . .
Cl3S Cl 0.63917(15) 0.44486(9) -0.0342(2) 0.0741(6) Uiso 0.50 1 d PD D 1
Cl4S Cl 0.67610(14) 0.52062(11) 0.0191(3) 0.0965(15) Uiso 0.50 1 d PD D 1
C41S C 0.60658(15) 0.48390(10) -0.0355(3) 0.0555(6) Uiso 0.50 1 d PGD D 1
C42S C 0.62200(14) 0.51635(11) -0.0104(3) 0.0555(6) Uiso 0.50 1 d PGD D 1
C43S C 0.59463(17) 0.54641(10) -0.0115(3) 0.0555(6) Uiso 0.50 1 d PGD D 1
H43S H 0.6050 0.5681 0.0053 0.067 Uiso 0.50 1 calc PR D 1
C44S C 0.55185(17) 0.54401(13) -0.0377(4) 0.0555(6) Uiso 0.50 1 d PGD D 1
H44S H 0.5335 0.5641 -0.0384 0.067 Uiso 0.50 1 calc PR D 1
C45S C 0.53642(14) 0.51155(15) -0.0628(3) 0.0555(6) Uiso 0.50 1 d PGD D 1
H45S H 0.5078 0.5099 -0.0803 0.067 Uiso 0.50 1 calc PR D 1
C46S C 0.56379(16) 0.48150(12) -0.0617(3) 0.0555(6) Uiso 0.50 1 d PGD D 1
H46S H 0.5535 0.4598 -0.0785 0.067 Uiso 0.50 1 calc PR D 1
Cl5S Cl 0.45700(19) 0.44485(12) 0.0284(3) 0.1146(19) Uiso 0.37 1 d PD . 1
Cl6S Cl 0.47523(16) 0.52411(10) 0.0837(2) 0.0872(13) Uiso 0.37 1 d PD . 1
C51S C 0.50511(17) 0.45541(12) 0.0741(3) 0.0555(6) Uiso 0.37 1 d PGD . 1
C52S C 0.51342(18) 0.48992(12) 0.0972(3) 0.0555(6) Uiso 0.37 1 d PGD . 1
C53S C 0.5519(2) 0.49706(15) 0.1334(4) 0.0555(6) Uiso 0.37 1 d PGD . 1
H53S H 0.5575 0.5201 0.1488 0.067 Uiso 0.37 1 calc PR . 1
C54S C 0.58218(19) 0.46971(18) 0.1464(4) 0.0555(6) Uiso 0.37 1 d PGD . 1
H54S H 0.6080 0.4745 0.1706 0.067 Uiso 0.37 1 calc PR . 1
C55S C 0.5739(2) 0.43521(17) 0.1233(4) 0.0555(6) Uiso 0.37 1 d PGD . 1
H55S H 0.5941 0.4169 0.1321 0.067 Uiso 0.37 1 calc PR . 1
C56S C 0.5353(2) 0.42806(12) 0.0872(4) 0.0555(6) Uiso 0.37 1 d PGD . 1
H56S H 0.5298 0.4050 0.0717 0.067 Uiso 0.37 1 calc PR . 1
Cl7S Cl 0.63769(16) 0.44791(10) -0.04521(19) 0.0741(6) Uiso 0.50 1 d PD E 2
Cl8S Cl 0.66424(12) 0.51805(9) 0.03456(18) 0.0694(11) Uiso 0.50 1 d PD E 2
C61S C 0.61299(15) 0.45817(10) 0.03142(18) 0.0555(6) Uiso 0.50 1 d PGD E 2
C62S C 0.62419(16) 0.48917(10) 0.0660(2) 0.0555(6) Uiso 0.50 1 d PGD E 2
C63S C 0.60488(17) 0.49620(11) 0.1274(2) 0.0555(6) Uiso 0.50 1 d PGD E 2
H63S H 0.6124 0.5169 0.1506 0.067 Uiso 0.50 1 calc PR E 2
C64S C 0.57437(16) 0.47223(13) 0.1542(2) 0.0555(6) Uiso 0.50 1 d PGD E 2
H64S H 0.5615 0.4769 0.1952 0.067 Uiso 0.50 1 calc PR E 2
C65S C 0.56318(16) 0.44122(12) 0.1196(2) 0.0555(6) Uiso 0.50 1 d PGD E 2
H65S H 0.5428 0.4252 0.1375 0.067 Uiso 0.50 1 calc PR E 2
C66S C 0.58249(16) 0.43419(10) 0.0582(2) 0.0555(6) Uiso 0.50 1 d PGD E 2
H66S H 0.5750 0.4134 0.0350 0.067 Uiso 0.50 1 calc PR E 2
Cl9S Cl 0.5954(2) 0.50038(13) 0.1646(2) 0.112(5) Uiso 0.13 1 d PGD E 3
Cl10 Cl 0.6100(2) 0.41579(12) 0.1298(3) 0.098(4) Uiso 0.13 1 d PGD E 3
C71S C 0.5562(2) 0.47482(16) 0.1203(5) 0.0555(6) Uiso 0.13 1 d PGD E 3
C72S C 0.5627(3) 0.43894(16) 0.1044(6) 0.0555(6) Uiso 0.13 1 d PGD E 3
C73S C 0.5303(4) 0.4203(2) 0.0689(9) 0.0555(6) Uiso 0.13 1 d PGD E 3
H73S H 0.5347 0.3963 0.0582 0.067 Uiso 0.13 1 calc PR E 3
C74S C 0.4914(4) 0.4376(3) 0.0494(10) 0.0555(6) Uiso 0.13 1 d PGD E 3
H74S H 0.4697 0.4251 0.0256 0.067 Uiso 0.13 1 calc PR E 3
C75S C 0.4848(4) 0.4734(3) 0.0653(11) 0.0555(6) Uiso 0.13 1 d PGD E 3
H75S H 0.4588 0.4850 0.0523 0.067 Uiso 0.13 1 calc PR E 3
C76S C 0.5172(3) 0.4921(2) 0.1008(8) 0.0555(6) Uiso 0.13 1 d PGD E 3
H76S H 0.5128 0.5161 0.1115 0.067 Uiso 0.13 1 calc PR E 3

loop_
_atom_site_aniso_label
_atom_site_aniso_U_11
_atom_site_aniso_U_22
_atom_site_aniso_U_33
_atom_site_aniso_U_23
_atom_site_aniso_U_13
_atom_site_aniso_U_12
Mg1 0.0228(7) 0.0285(6) 0.0221(6) -0.0016(5) 0.0013(5) -0.0012(6)
Mg2 0.0173(7) 0.0231(6) 0.0225(6) -0.0025(4) 0.0000(5) 0.0016(5)
O1 0.0225(16) 0.0304(14) 0.0261(13) 0.0004(10) -0.0021(11) -0.0041(12)
N101 0.0198(18) 0.0324(17) 0.0218(15) 0.0001(12) 0.0009(13) 0.0001(14)
N102 0.0243(19) 0.0334(17) 0.0199(15) -0.0002(12) 0.0019(13) 0.0007(15)
N103 0.032(2) 0.0281(16) 0.0222(16) -0.0015(12) -0.0002(14) 0.0029(15)
N104 0.028(2) 0.0307(17) 0.0254(16) -0.0027(13) 0.0014(14) -0.0061(15)
N105 0.024(2) 0.0356(17) 0.0249(16) 0.0004(13) -0.0007(14) -0.0012(15)
N106 0.026(2) 0.045(2) 0.0293(18) 0.0042(15) 0.0018(15) 0.0086(16)
N107 0.042(2) 0.0304(17) 0.0234(16) 0.0008(13) -0.0001(16) -0.0061(16)
N108 0.028(2) 0.0332(17) 0.0252(16) 0.0034(13) -0.0025(14) -0.0040(15)
C101 0.025(2) 0.0287(19) 0.0263(19) 0.0041(15) -0.0028(17) 0.0007(17)
C102 0.029(2) 0.0266(19) 0.0241(19) 0.0016(15) 0.0001(17) 0.0001(17)
C103 0.024(2) 0.0256(19) 0.0267(19) 0.0037(14) 0.0009(16) -0.0003(17)
C104 0.025(2) 0.0283(19) 0.0222(18) 0.0011(15) -0.0009(16) -0.0023(17)
C105 0.023(2) 0.0310(19) 0.0247(19) 0.0022(15) 0.0015(16) 0.0011(17)
C106 0.029(2) 0.035(2) 0.026(2) 0.0037(16) -0.0024(17) -0.0016(18)
C107 0.027(2) 0.044(2) 0.026(2) 0.0054(17) -0.0015(17) 0.0009(19)
C108 0.028(2) 0.037(2) 0.028(2) 0.0063(16) 0.0030(18) 0.0040(19)
C109 0.036(3) 0.032(2) 0.026(2) 0.0012(16) 0.0068(18) 0.0054(19)
C110 0.046(3) 0.038(2) 0.034(2) 0.0059(18) 0.011(2) 0.014(2)
C111 0.056(3) 0.0257(19) 0.024(2) 0.0012(15) 0.009(2) 0.004(2)
C112 0.042(3) 0.0259(19) 0.028(2) 0.0037(16) 0.0037(19) -0.0010(19)
C113 0.041(3) 0.0268(19) 0.0227(19) 0.0012(15) -0.0001(18) -0.0064(19)
C114 0.046(3) 0.028(2) 0.0242(19) 0.0032(15) -0.0088(19) -0.0101(19)
C115 0.040(3) 0.034(2) 0.0227(19) 0.0080(16) -0.0035(18) -0.009(2)
C116 0.034(3) 0.030(2) 0.0217(19) 0.0047(15) -0.0023(17) -0.0076(18)
C117 0.022(2) 0.038(2) 0.031(2) 0.0020(16) -0.0045(17) -0.0018(18)
C118 0.028(2) 0.040(2) 0.038(2) 0.0000(18) 0.0067(19) 0.006(2)
C119 0.028(2) 0.037(2) 0.0230(19) -0.0021(16) 0.0087(17) 0.0045(18)
C120 0.024(2) 0.033(2) 0.028(2) -0.0026(15) -0.0016(17) 0.0053(18)
C121 0.033(3) 0.044(2) 0.031(2) 0.0051(18) -0.0036(19) -0.004(2)
C122 0.039(3) 0.055(3) 0.036(2) 0.000(2) -0.012(2) -0.001(2)
C123 0.028(3) 0.059(3) 0.052(3) 0.011(2) -0.012(2) 0.002(2)
C124 0.025(2) 0.054(3) 0.040(2) 0.000(2) 0.000(2) 0.010(2)
C125 0.055(4) 0.054(3) 0.043(3) 0.007(2) 0.016(2) 0.017(3)
C126 0.069(4) 0.059(3) 0.046(3) 0.007(2) 0.024(3) 0.021(3)
C127 0.081(4) 0.044(3) 0.035(3) 0.000(2) 0.018(3) 0.019(3)
C128 0.067(4) 0.034(2) 0.032(2) 0.0001(17) 0.019(2) 0.006(2)
C129 0.047(3) 0.040(2) 0.024(2) 0.0021(16) -0.0072(19) -0.008(2)
C130 0.063(4) 0.038(2) 0.033(2) 0.0003(18) -0.017(2) -0.012(2)
C131 0.049(3) 0.049(3) 0.041(3) 0.015(2) -0.019(2) -0.017(2)
C132 0.039(3) 0.045(2) 0.032(2) 0.0093(18) -0.010(2) -0.015(2)
N109 0.0170(17) 0.0223(14) 0.0274(15) -0.0011(12) 0.0006(13) 0.0011(13)
N110 0.0212(18) 0.0228(15) 0.0222(14) -0.0029(12) 0.0009(13) 0.0019(13)
N111 0.0197(18) 0.0258(15) 0.0251(15) -0.0037(12) -0.0003(13) 0.0050(14)
N112 0.0221(18) 0.0227(15) 0.0207(14) -0.0023(12) -0.0016(13) 0.0009(13)
N113 0.0154(17) 0.0272(16) 0.0283(16) -0.0028(12) 0.0008(13) -0.0007(14)
N114 0.0228(19) 0.0269(16) 0.0327(17) -0.0068(13) 0.0014(14) 0.0039(15)
N115 0.0229(19) 0.0221(15) 0.0282(16) -0.0037(12) 0.0013(14) -0.0034(14)
N116 0.0173(17) 0.0252(15) 0.0245(15) -0.0031(12) -0.0030(13) 0.0029(13)
C133 0.018(2) 0.0225(18) 0.0238(18) -0.0024(14) -0.0042(15) 0.0014(16)
C134 0.022(2) 0.0266(19) 0.0280(19) -0.0038(15) -0.0018(16) -0.0007(17)
C135 0.022(2) 0.029(2) 0.0248(19) -0.0051(15) 0.0007(16) 0.0016(17)
C136 0.020(2) 0.0278(19) 0.0233(18) -0.0014(14) -0.0021(15) 0.0007(17)
C137 0.014(2) 0.033(2) 0.0228(18) 0.0004(15) 0.0005(15) 0.0016(16)
C138 0.019(2) 0.035(2) 0.0259(19) -0.0021(16) 0.0032(16) 0.0001(17)
C139 0.024(2) 0.034(2) 0.031(2) -0.0059(16) 0.0002(17) 0.0011(18)
C140 0.020(2) 0.0293(19) 0.0251(18) -0.0033(15) 0.0002(16) 0.0048(17)
C141 0.029(2) 0.0243(19) 0.0270(19) -0.0038(15) -0.0021(17) 0.0011(17)
C142 0.033(2) 0.0272(19) 0.0207(18) -0.0014(14) -0.0009(17) 0.0044(18)
C143 0.032(2) 0.0242(19) 0.0187(17) 0.0012(14) -0.0007(16) 0.0007(17)
C144 0.022(2) 0.0239(18) 0.0224(18) -0.0001(14) 0.0002(15) 0.0018(16)
C145 0.019(2) 0.0248(18) 0.0228(18) -0.0009(14) -0.0015(15) -0.0012(16)
C146 0.019(2) 0.0251(19) 0.030(2) 0.0015(15) -0.0007(16) -0.0012(16)
C147 0.016(2) 0.0270(18) 0.0221(18) 0.0026(14) 0.0004(15) -0.0015(16)
C148 0.019(2) 0.0237(18) 0.0215(17) -0.0010(14) 0.0030(15) 0.0013(15)
C149 0.019(2) 0.035(2) 0.044(2) -0.0112(18) -0.0016(18) 0.0023(18)
C150 0.030(3) 0.031(2) 0.058(3) -0.0234(19) -0.004(2) 0.0064(19)
C151 0.025(2) 0.030(2) 0.065(3) -0.020(2) -0.003(2) -0.0049(19)
C152 0.019(2) 0.031(2) 0.053(3) -0.0133(18) 0.0022(19) 0.0001(18)
C153 0.022(2) 0.036(2) 0.037(2) -0.0058(17) 0.0042(18) -0.0011(18)
C154 0.020(2) 0.061(3) 0.039(2) -0.009(2) 0.0020(19) -0.003(2)
C155 0.023(3) 0.065(3) 0.065(3) -0.020(3) 0.010(2) 0.009(2)
C156 0.022(3) 0.053(3) 0.053(3) -0.017(2) 0.004(2) 0.011(2)
C157 0.034(3) 0.030(2) 0.030(2) -0.0060(16) 0.0042(18) 0.0062(19)
C158 0.044(3) 0.034(2) 0.036(2) -0.0132(18) 0.002(2) 0.008(2)
C159 0.047(3) 0.031(2) 0.034(2) -0.0113(17) -0.005(2) 0.000(2)
C160 0.034(3) 0.028(2) 0.034(2) -0.0013(16) -0.0086(18) 0.0030(18)
C161 0.023(2) 0.032(2) 0.035(2) -0.0034(16) -0.0021(17) -0.0004(18)
C162 0.019(2) 0.043(2) 0.045(2) 0.0007(19) -0.0036(19) -0.0094(19)
C163 0.017(2) 0.038(2) 0.049(2) 0.0009(19) 0.0044(19) 0.0006(18)
C164 0.022(2) 0.031(2) 0.034(2) 0.0020(16) 0.0030(17) 0.0008(18)
Mg3 0.0222(7) 0.0270(6) 0.0225(6) -0.0031(5) 0.0006(5) 0.0025(5)
Mg4 0.0169(7) 0.0247(6) 0.0248(6) -0.0020(5) 0.0012(5) 0.0002(5)
O2 0.0240(16) 0.0319(14) 0.0318(14) -0.0039(11) 0.0046(12) 0.0081(13)
N201 0.0237(18) 0.0275(16) 0.0219(15) -0.0011(12) -0.0002(13) 0.0001(14)
N202 0.0231(19) 0.0302(16) 0.0227(16) -0.0011(12) 0.0005(13) 0.0002(14)
N203 0.0235(19) 0.0273(16) 0.0265(16) -0.0035(13) -0.0012(14) 0.0024(14)
N204 0.0215(19) 0.0291(16) 0.0263(16) -0.0041(13) 0.0026(13) 0.0010(14)
N205 0.0246(19) 0.0335(17) 0.0236(16) -0.0002(12) -0.0024(14) 0.0004(15)
N206 0.0220(19) 0.0410(19) 0.0255(17) -0.0014(14) 0.0028(14) -0.0017(15)
N207 0.025(2) 0.0334(17) 0.0235(16) 0.0002(13) -0.0014(14) 0.0053(15)
N208 0.0262(19) 0.0316(17) 0.0274(17) -0.0001(13) -0.0030(14) 0.0012(15)
C201 0.022(2) 0.030(2) 0.0260(19) 0.0030(15) -0.0004(16) 0.0018(17)
C202 0.028(2) 0.031(2) 0.029(2) -0.0002(16) 0.0037(17) 0.0060(18)
C203 0.021(2) 0.0289(19) 0.032(2) -0.0006(16) 0.0017(17) 0.0048(17)
C204 0.025(2) 0.0292(19) 0.031(2) -0.0010(16) 0.0021(17) 0.0021(17)
C205 0.022(2) 0.0280(19) 0.0261(19) 0.0024(15) 0.0002(16) -0.0015(17)
C206 0.026(2) 0.0280(19) 0.0233(18) 0.0007(15) 0.0002(16) -0.0039(17)
C207 0.028(2) 0.036(2) 0.0215(18) 0.0012(15) 0.0002(17) -0.0043(18)
C208 0.024(2) 0.030(2) 0.028(2) 0.0014(15) 0.0036(17) 0.0012(17)
C209 0.025(2) 0.029(2) 0.029(2) 0.0014(15) -0.0005(17) -0.0020(17)
C210 0.025(2) 0.035(2) 0.0240(19) 0.0010(15) 0.0029(16) 0.0014(18)
C211 0.034(3) 0.030(2) 0.0255(19) -0.0015(15) 0.0038(17) 0.0111(18)
C212 0.029(2) 0.0265(19) 0.0272(19) -0.0013(15) -0.0020(17) 0.0053(17)
C213 0.031(2) 0.0236(18) 0.028(2) -0.0026(15) -0.0012(17) 0.0026(17)
C214 0.034(3) 0.0265(19) 0.0254(19) -0.0008(15) -0.0050(17) -0.0004(18)
C215 0.028(2) 0.032(2) 0.0255(19) -0.0001(15) -0.0029(17) -0.0016(18)
C216 0.031(2) 0.0264(19) 0.0245(19) 0.0000(15) -0.0001(17) 0.0036(18)
C217 0.029(3) 0.038(2) 0.042(2) -0.0041(18) 0.0028(19) -0.001(2)
C218 0.027(3) 0.055(3) 0.050(3) -0.008(2) 0.012(2) 0.000(2)
C219 0.033(3) 0.054(3) 0.043(3) -0.008(2) 0.014(2) 0.002(2)
C220 0.032(3) 0.043(2) 0.033(2) -0.0045(18) 0.0054(19) -0.002(2)
C221 0.030(2) 0.036(2) 0.026(2) 0.0002(16) 0.0013(18) -0.0026(19)
C222 0.030(3) 0.043(2) 0.027(2) -0.0029(17) -0.0027(18) -0.009(2)
C223 0.029(3) 0.052(3) 0.029(2) -0.0011(18) -0.0026(18) -0.008(2)
C224 0.027(2) 0.055(3) 0.030(2) -0.0005(18) 0.0030(18) -0.009(2)
C225 0.035(3) 0.048(2) 0.028(2) -0.0001(18) 0.0011(18) 0.004(2)
C226 0.028(3) 0.059(3) 0.030(2) 0.0040(19) 0.0111(19) 0.011(2)
C227 0.036(3) 0.053(3) 0.028(2) -0.0015(18) 0.0051(19) 0.014(2)
C228 0.038(3) 0.039(2) 0.032(2) -0.0034(17) -0.0003(19) 0.011(2)
C229 0.036(3) 0.031(2) 0.0265(19) 0.0015(15) -0.0019(18) -0.0010(19)
C230 0.049(3) 0.037(2) 0.028(2) -0.0032(17) -0.007(2) -0.009(2)
C231 0.033(3) 0.058(3) 0.032(2) -0.007(2) -0.013(2) -0.013(2)
C232 0.031(3) 0.048(2) 0.033(2) -0.0021(18) -0.0059(19) -0.002(2)
N209 0.0117(16) 0.0272(15) 0.0238(14) -0.0008(11) 0.0010(13) -0.0016(13)
N210 0.0182(17) 0.0252(15) 0.0255(15) -0.0042(12) 0.0018(13) 0.0015(14)
N211 0.0171(17) 0.0304(16) 0.0259(15) -0.0039(12) 0.0023(13) -0.0004(14)
N212 0.0170(17) 0.0251(15) 0.0263(15) -0.0036(12) 0.0049(13) -0.0035(13)
N213 0.0183(18) 0.0271(16) 0.0259(16) -0.0013(12) 0.0028(13) -0.0001(14)
N214 0.0196(18) 0.0215(15) 0.0324(17) -0.0030(13) 0.0009(14) 0.0033(13)
N215 0.0167(18) 0.0312(17) 0.0331(17) -0.0102(13) 0.0028(14) 0.0002(14)
N216 0.0165(17) 0.0269(16) 0.0292(16) -0.0006(13) 0.0030(13) -0.0016(13)
C233 0.018(2) 0.0260(18) 0.0240(18) -0.0007(14) 0.0026(15) 0.0019(16)
C234 0.014(2) 0.0280(19) 0.0288(19) -0.0033(15) -0.0009(15) -0.0034(16)
C235 0.019(2) 0.0283(19) 0.0245(18) -0.0037(14) 0.0031(15) 0.0005(16)
C236 0.020(2) 0.0264(18) 0.0222(18) -0.0022(14) 0.0019(15) -0.0006(16)
C237 0.016(2) 0.0260(18) 0.0244(18) -0.0005(14) -0.0008(15) -0.0001(16)
C238 0.020(2) 0.0279(19) 0.0265(19) -0.0001(14) 0.0003(16) 0.0040(16)
C239 0.014(2) 0.0250(18) 0.032(2) 0.0055(15) -0.0015(16) -0.0011(16)
C240 0.018(2) 0.0268(19) 0.0242(18) -0.0002(15) 0.0030(15) 0.0011(16)
C241 0.022(2) 0.0216(18) 0.0297(19) -0.0014(14) 0.0034(16) 0.0006(16)
C242 0.026(2) 0.0202(18) 0.034(2) -0.0004(15) 0.0060(17) 0.0010(17)
C243 0.023(2) 0.0245(19) 0.0275(19) -0.0042(15) -0.0006(16) 0.0022(16)
C244 0.022(2) 0.028(2) 0.032(2) -0.0067(15) -0.0021(17) -0.0005(17)
C245 0.020(2) 0.035(2) 0.0277(19) -0.0054(16) -0.0001(16) -0.0060(17)
C246 0.018(2) 0.037(2) 0.030(2) -0.0038(16) -0.0001(16) -0.0012(18)
C247 0.020(2) 0.035(2) 0.0241(18) 0.0001(15) -0.0041(16) -0.0011(17)
C248 0.020(2) 0.0289(19) 0.0212(17) -0.0016(14) -0.0010(15) 0.0034(17)
C249 0.017(2) 0.031(2) 0.044(2) -0.0071(17) 0.0028(18) 0.0025(17)
C250 0.028(3) 0.034(2) 0.050(3) -0.0132(19) 0.002(2) -0.0061(19)
C251 0.030(3) 0.030(2) 0.049(3) -0.0099(18) 0.004(2) 0.0047(19)
C252 0.017(2) 0.033(2) 0.039(2) -0.0104(17) 0.0022(17) -0.0042(17)
C253 0.018(2) 0.035(2) 0.038(2) -0.0027(17) -0.0032(17) 0.0023(17)
C254 0.015(2) 0.040(2) 0.057(3) -0.006(2) 0.0014(19) -0.0001(19)
C255 0.016(2) 0.039(2) 0.062(3) -0.002(2) 0.007(2) 0.0038(19)
C256 0.025(2) 0.034(2) 0.042(2) -0.0031(17) 0.0028(19) 0.0057(19)
C257 0.028(2) 0.0240(18) 0.035(2) -0.0018(16) 0.0046(17) 0.0003(17)
C258 0.034(3) 0.031(2) 0.039(2) -0.0112(17) 0.0067(19) 0.0023(19)
C259 0.035(3) 0.032(2) 0.037(2) -0.0099(17) -0.0047(19) -0.0042(19)
C260 0.026(2) 0.0252(19) 0.036(2) -0.0022(16) 0.0023(17) -0.0012(17)
C261 0.021(2) 0.047(3) 0.044(2) -0.0156(19) -0.0019(19) -0.005(2)
C262 0.020(2) 0.058(3) 0.049(3) -0.013(2) -0.005(2) -0.005(2)
C263 0.017(2) 0.053(3) 0.056(3) -0.005(2) 0.001(2) -0.001(2)
C264 0.017(2) 0.037(2) 0.038(2) -0.0047(17) 0.0002(17) -0.0005(18)
C301 0.023(2) 0.0295(19) 0.030(2) -0.0029(15) 0.0019(17) -0.0043(17)
C302 0.013(2) 0.030(2) 0.039(2) 0.0023(16) 0.0024(16) -0.0024(16)
C303 0.017(2) 0.037(2) 0.033(2) 0.0027(16) -0.0024(16) -0.0047(18)
C304 0.026(2) 0.034(2) 0.0239(19) -0.0045(15) -0.0018(16) -0.0100(18)
C305 0.027(2) 0.0259(19) 0.0291(19) -0.0031(15) 0.0005(17) -0.0044(17)
C306 0.026(2) 0.0216(18) 0.034(2) 0.0018(15) 0.0108(17) -0.0006(17)
C307 0.029(2) 0.0247(18) 0.0247(19) 0.0052(14) 0.0034(16) -0.0028(17)
C308 0.026(2) 0.038(2) 0.0258(19) 0.0083(16) 0.0011(17) -0.0017(18)
C309 0.030(2) 0.038(2) 0.0202(18) -0.0006(15) 0.0020(17) -0.0068(19)
C310 0.028(2) 0.035(2) 0.0246(19) 0.0035(16) 0.0048(17) -0.0045(18)
C311 0.022(2) 0.0267(19) 0.030(2) -0.0059(15) 0.0089(16) 0.0019(17)
C312 0.024(2) 0.039(2) 0.037(2) -0.0090(17) 0.0062(18) 0.0084(19)
C313 0.024(2) 0.0244(19) 0.046(2) -0.0066(17) 0.0037(18) 0.0055(17)
C314 0.018(2) 0.028(2) 0.049(3) -0.0044(17) 0.0014(18) 0.0072(17)
C315 0.012(2) 0.030(2) 0.042(2) -0.0051(17) 0.0078(17) -0.0033(16)
C316 0.028(2) 0.0239(19) 0.034(2) -0.0043(15) 0.0052(17) -0.0045(17)
C317 0.025(2) 0.0299(19) 0.0275(19) -0.0067(15) 0.0036(16) -0.0001(17)
C318 0.029(2) 0.032(2) 0.035(2) -0.0034(17) 0.0097(18) 0.0084(19)
C319 0.031(2) 0.0235(19) 0.035(2) 0.0009(16) 0.0042(18) 0.0120(18)
C320 0.030(2) 0.0195(18) 0.037(2) 0.0009(15) 0.0050(18) 0.0020(17)
C321 0.029(2) 0.031(2) 0.030(2) 0.0073(16) -0.0045(17) 0.0084(18)
C322 0.025(2) 0.034(2) 0.041(2) 0.0069(17) 0.0024(19) 0.0110(19)
C323 0.017(2) 0.043(2) 0.041(2) 0.0025(18) -0.0017(18) 0.0096(19)
C324 0.012(2) 0.044(2) 0.043(2) 0.0046(19) -0.0061(17) 0.0032(18)
C325 0.023(2) 0.043(2) 0.029(2) 0.0070(17) -0.0079(17) 0.0002(19)
C326 0.026(2) 0.046(2) 0.0204(18) -0.0039(16) 0.0024(16) 0.0028(19)
C327 0.028(2) 0.042(2) 0.027(2) -0.0008(17) -0.0070(17) -0.0011(19)
C328 0.026(2) 0.047(2) 0.036(2) -0.0121(19) -0.0065(19) -0.002(2)
C329 0.031(3) 0.036(2) 0.039(2) -0.0149(18) -0.0010(19) -0.001(2)
C330 0.031(2) 0.038(2) 0.0259(19) -0.0081(16) 0.0015(17) 0.0041(19)
C331 0.016(2) 0.040(2) 0.041(2) 0.0045(18) -0.0108(18) 0.0058(18)
C332 0.019(2) 0.030(2) 0.056(3) 0.0065(18) -0.0070(19) 0.0075(18)
C333 0.030(3) 0.023(2) 0.062(3) 0.0088(19) -0.012(2) 0.0071(18)
C334 0.038(3) 0.030(2) 0.045(3) 0.0180(18) -0.012(2) 0.001(2)
C335 0.028(3) 0.037(2) 0.042(2) 0.0166(19) -0.015(2) -0.0061(19)
C336 0.023(2) 0.041(2) 0.026(2) 0.0013(16) -0.0046(17) -0.0058(18)
C337 0.030(3) 0.046(2) 0.025(2) 0.0078(17) -0.0073(18) -0.007(2)
C338 0.032(3) 0.052(3) 0.0228(19) 0.0107(17) -0.0017(17) -0.008(2)
C339 0.030(3) 0.047(2) 0.0228(19) 0.0008(17) 0.0067(17) -0.004(2)
C340 0.027(2) 0.043(2) 0.025(2) -0.0079(17) 0.0074(17) -0.0061(19)
C341 0.021(2) 0.039(2) 0.033(2) -0.0054(17) 0.0080(17) 0.0075(18)
C342 0.023(2) 0.055(3) 0.028(2) -0.0025(18) 0.0120(17) -0.002(2)
C343 0.023(2) 0.049(3) 0.032(2) 0.0050(18) 0.0097(18) -0.005(2)
C344 0.018(2) 0.048(2) 0.040(2) 0.0028(19) 0.0065(18) -0.0039(19)
C345 0.016(2) 0.039(2) 0.045(2) 0.0049(18) 0.0090(18) 0.0094(18)
C346 0.030(3) 0.0211(19) 0.058(3) -0.0077(18) -0.005(2) 0.0047(18)
C347 0.030(3) 0.027(2) 0.047(2) -0.0086(18) 0.002(2) -0.0029(18)
C348 0.041(3) 0.026(2) 0.059(3) -0.0091(19) -0.005(2) -0.015(2)
C349 0.036(3) 0.0228(19) 0.058(3) 0.0057(18) -0.005(2) -0.0027(19)
C350 0.035(3) 0.0166(18) 0.055(3) 0.0036(17) -0.005(2) 0.0004(18)
C351 0.042(3) 0.051(3) 0.027(2) 0.0182(18) 0.0004(19) -0.013(2)
C352 0.038(3) 0.034(2) 0.046(2) 0.0198(19) -0.004(2) -0.008(2)
C353 0.037(3) 0.026(2) 0.051(3) 0.0161(18) -0.007(2) -0.0118(19)
C354 0.029(3) 0.037(2) 0.053(3) 0.017(2) 0.004(2) -0.013(2)
C355 0.028(3) 0.047(3) 0.040(2) 0.0106(19) 0.0058(19) -0.016(2)
C356 0.013(2) 0.049(3) 0.042(2) 0.0012(19) -0.0061(18) -0.0116(19)
C357 0.014(2) 0.047(2) 0.047(2) 0.005(2) -0.0038(18) -0.0105(19)
C358 0.031(3) 0.039(2) 0.049(3) 0.008(2) -0.005(2) -0.023(2)
C359 0.024(2) 0.034(2) 0.055(3) -0.0053(19) -0.007(2) -0.0090(19)
C360 0.026(2) 0.041(2) 0.038(2) -0.0048(18) -0.0074(19) -0.011(2)
C401 0.015(2) 0.0248(18) 0.0278(19) -0.0059(14) 0.0029(15) 0.0032(16)
C402 0.018(2) 0.0203(17) 0.0287(19) 0.0015(14) 0.0027(16) 0.0032(15)
C403 0.022(2) 0.0234(18) 0.032(2) -0.0056(15) 0.0021(17) 0.0025(16)
C404 0.025(2) 0.033(2) 0.0223(18) -0.0096(15) 0.0021(16) 0.0035(17)
C405 0.018(2) 0.0296(19) 0.0241(18) -0.0062(15) 0.0049(15) 0.0061(16)
C406 0.018(2) 0.0283(19) 0.031(2) -0.0042(15) -0.0016(16) 0.0018(16)
C407 0.0096(19) 0.033(2) 0.041(2) -0.0043(16) -0.0001(16) 0.0010(16)
C408 0.013(2) 0.026(2) 0.053(2) -0.0093(17) -0.0053(18) -0.0031(16)
C409 0.019(2) 0.034(2) 0.036(2) -0.0136(17) -0.0101(17) 0.0028(17)
C410 0.019(2) 0.031(2) 0.0267(19) -0.0035(15) -0.0089(16) 0.0057(17)
C411 0.013(2) 0.040(2) 0.029(2) 0.0004(16) 0.0082(16) 0.0034(17)
C412 0.023(2) 0.050(2) 0.0236(19) 0.0097(17) 0.0109(17) 0.0046(19)
C413 0.029(2) 0.045(2) 0.033(2) 0.0186(18) 0.0119(18) 0.004(2)
C414 0.018(2) 0.033(2) 0.048(2) 0.0104(18) 0.0122(19) -0.0062(18)
C415 0.012(2) 0.029(2) 0.040(2) 0.0069(16) 0.0096(16) -0.0034(16)
C416 0.024(2) 0.037(2) 0.0197(18) 0.0038(15) -0.0026(16) 0.0084(18)
C417 0.031(2) 0.045(2) 0.0157(18) 0.0040(15) -0.0021(16) 0.010(2)
C418 0.028(2) 0.035(2) 0.0251(19) 0.0083(15) 0.0069(17) 0.0059(19)
C419 0.021(2) 0.0267(18) 0.032(2) 0.0101(15) 0.0029(17) -0.0014(17)
C420 0.026(2) 0.0273(19) 0.0266(19) 0.0054(15) 0.0031(16) 0.0092(17)
C421 0.024(2) 0.0197(17) 0.044(2) -0.0059(16) -0.0025(18) -0.0073(17)
C422 0.022(2) 0.0191(18) 0.042(2) 0.0031(16) 0.0036(18) -0.0063(16)
C423 0.017(2) 0.032(2) 0.044(2) 0.0063(17) 0.0044(18) -0.0094(17)
C424 0.016(2) 0.036(2) 0.041(2) -0.0066(17) 0.0003(17) -0.0084(18)
C425 0.022(2) 0.034(2) 0.033(2) -0.0127(17) -0.0004(17) -0.0061(18)
C426 0.027(2) 0.045(2) 0.0184(18) -0.0111(16) 0.0002(16) 0.0077(19)
C427 0.026(2) 0.041(2) 0.032(2) -0.0124(18) -0.0071(18) -0.0020(19)
C428 0.026(2) 0.049(2) 0.0220(19) -0.0045(17) -0.0080(17) 0.006(2)
C429 0.027(3) 0.065(3) 0.0167(18) 0.0040(17) -0.0044(17) 0.007(2)
C430 0.026(2) 0.060(3) 0.0153(18) -0.0008(17) 0.0025(16) 0.011(2)
C431 0.018(2) 0.0217(19) 0.060(3) -0.0059(18) 0.0009(19) -0.0045(17)
C432 0.015(2) 0.023(2) 0.073(3) 0.0074(19) 0.009(2) -0.0066(17)
C433 0.030(3) 0.023(2) 0.063(3) 0.0128(19) 0.002(2) -0.0038(18)
C434 0.030(3) 0.0176(18) 0.064(3) -0.0053(18) 0.004(2) 0.0005(18)
C435 0.023(2) 0.0206(19) 0.061(3) -0.0117(18) -0.005(2) -0.0051(17)
C436 0.030(2) 0.043(2) 0.026(2) -0.0149(17) -0.0096(18) 0.007(2)
C437 0.026(2) 0.031(2) 0.050(3) -0.0251(19) -0.009(2) 0.0068(18)
C438 0.030(2) 0.036(2) 0.038(2) -0.0183(17) -0.0001(19) 0.012(2)
C439 0.035(3) 0.043(2) 0.0227(19) -0.0115(16) 0.0044(18) 0.012(2)
C440 0.027(2) 0.043(2) 0.0202(18) -0.0099(16) -0.0040(16) 0.0059(19)
C441 0.027(2) 0.042(2) 0.0225(18) 0.0067(16) 0.0090(17) 0.0060(19)
C442 0.023(2) 0.044(2) 0.0215(19) -0.0015(16) 0.0054(16) 0.0064(19)
C443 0.018(2) 0.038(2) 0.032(2) -0.0013(17) 0.0069(17) 0.0080(18)
C444 0.012(2) 0.037(2) 0.035(2) 0.0023(16) 0.0064(16) 0.0014(17)
C445 0.015(2) 0.038(2) 0.035(2) 0.0049(17) 0.0102(16) -0.0032(17)
C446 0.036(3) 0.046(2) 0.040(2) 0.024(2) 0.012(2) 0.011(2)
C447 0.035(3) 0.052(3) 0.027(2) 0.0179(18) 0.0007(19) 0.010(2)
C448 0.027(2) 0.046(2) 0.033(2) 0.0160(18) -0.0022(18) 0.011(2)
C449 0.027(2) 0.030(2) 0.049(3) 0.0170(18) 0.003(2) 0.0108(19)
C450 0.030(3) 0.031(2) 0.061(3) 0.023(2) 0.006(2) 0.001(2)
C451 0.010(2) 0.036(2) 0.038(2) -0.0037(17) -0.0029(16) -0.0060(17)
C452 0.011(2) 0.038(2) 0.037(2) 0.0012(17) -0.0009(16) 0.0041(17)
C453 0.017(2) 0.037(2) 0.036(2) 0.0038(17) -0.0011(17) 0.0082(18)
C454 0.020(2) 0.043(2) 0.038(2) 0.0075(18) -0.0063(18) 0.0120(19)
C455 0.023(2) 0.051(3) 0.026(2) -0.0004(17) -0.0115(17) 0.005(2)
C456 0.023(2) 0.0191(18) 0.058(3) -0.0118(17) -0.001(2) 0.0057(17)
C457 0.022(2) 0.027(2) 0.047(2) 0.0084(17) 0.0028(19) 0.0068(17)
C458 0.015(2) 0.028(2) 0.049(2) 0.0008(17) 0.0001(18) 0.0100(17)
C459 0.025(2) 0.032(2) 0.038(2) -0.0039(17) 0.0028(18) 0.0164(18)
C460 0.022(2) 0.028(2) 0.049(2) -0.0138(18) -0.0017(19) 0.0093(17)
N51 0.039(3) 0.053(2) 0.058(2) 0.0066(19) -0.003(2) -0.002(2)
N52 0.040(2) 0.0313(18) 0.042(2) 0.0063(15) 0.0006(17) 0.0004(17)
C51 0.053(4) 0.057(3) 0.077(4) -0.004(3) 0.012(3) 0.003(3)
C52 0.056(4) 0.057(3) 0.044(3) -0.005(2) -0.004(2) 0.010(3)
C53 0.048(3) 0.072(3) 0.034(2) 0.001(2) -0.002(2) 0.012(3)
C54 0.046(3) 0.046(3) 0.060(3) -0.004(2) 0.009(2) 0.010(2)
C55 0.056(4) 0.091(4) 0.078(4) 0.010(3) -0.004(3) -0.002(4)
C56 0.048(3) 0.051(3) 0.076(4) 0.021(3) -0.009(3) -0.005(3)
C57 0.066(4) 0.040(2) 0.043(3) 0.011(2) -0.018(2) -0.002(2)
N1S 0.039(3) 0.053(2) 0.056(2) 0.0001(19) 0.010(2) 0.000(2)
C1S 0.039(3) 0.038(2) 0.043(3) 0.0029(19) 0.007(2) 0.006(2)
C2S 0.034(3) 0.041(2) 0.032(2) 0.0028(18) 0.0022(19) 0.002(2)
C3S 0.055(4) 0.047(3) 0.060(3) -0.010(2) -0.017(3) 0.009(3)
C4S 0.062(4) 0.055(3) 0.085(4) 0.004(3) -0.039(3) -0.011(3)
C5S 0.048(3) 0.087(4) 0.043(3) 0.004(3) -0.010(3) -0.011(3)
C6S 0.038(3) 0.083(4) 0.059(3) -0.019(3) 0.013(3) 0.005(3)
C7S 0.049(3) 0.047(3) 0.057(3) -0.007(2) 0.002(3) 0.002(2)
N11S 0.082(4) 0.073(3) 0.052(3) 0.012(2) 0.010(3) -0.001(3)
C11S 0.051(3) 0.051(3) 0.041(3) 0.003(2) 0.005(2) 0.002(2)
C12S 0.046(3) 0.038(2) 0.032(2) -0.0042(17) 0.001(2) -0.006(2)
C13S 0.052(3) 0.048(3) 0.034(2) -0.0115(19) -0.002(2) 0.001(2)
C14S 0.052(3) 0.035(2) 0.046(3) -0.0039(19) -0.009(2) 0.001(2)
C15S 0.046(3) 0.045(3) 0.048(3) 0.011(2) -0.007(2) -0.005(2)
C16S 0.041(3) 0.045(3) 0.033(2) 0.0005(18) 0.003(2) -0.002(2)
C17S 0.045(3) 0.036(2) 0.034(2) -0.0010(17) 0.001(2) 0.008(2)
N21S 0.040(3) 0.072(3) 0.065(3) 0.015(2) -0.016(2) -0.014(2)
C21S 0.030(3) 0.052(3) 0.050(3) 0.012(2) -0.010(2) -0.011(2)
C22S 0.038(3) 0.057(3) 0.039(2) 0.010(2) -0.004(2) -0.006(2)
C23S 0.068(4) 0.051(3) 0.065(3) -0.007(3) 0.016(3) -0.012(3)
C24S 0.088(5) 0.057(3) 0.078(4) 0.008(3) 0.048(4) 0.011(4)
C25S 0.041(3) 0.102(5) 0.052(3) 0.009(3) 0.004(3) 0.011(4)
C26S 0.042(4) 0.118(5) 0.060(4) -0.032(3) -0.012(3) -0.010(4)
C27S 0.036(3) 0.077(4) 0.074(4) -0.019(3) -0.008(3) -0.013(3)
Cl1S 0.0985(13) 0.0866(10) 0.0504(8) 0.0152(7) 0.0223(8) 0.0055(10)
Cl2S 0.0643(10) 0.0966(11) 0.0688(9) 0.0007(8) 0.0034(8) 0.0128(9)
C31S 0.057(4) 0.060(3) 0.057(3) 0.019(3) 0.015(3) 0.013(3)
C32S 0.067(4) 0.065(3) 0.053(3) 0.008(3) 0.010(3) 0.026(3)
C33S 0.085(5) 0.072(4) 0.062(4) 0.027(3) 0.023(3) 0.018(4)
C34S 0.102(6) 0.071(4) 0.052(3) 0.013(3) 0.013(3) 0.016(4)
C35S 0.085(5) 0.080(4) 0.060(4) 0.001(3) 0.009(3) 0.026(4)
C36S 0.070(4) 0.059(3) 0.059(3) 0.005(3) 0.011(3) 0.017(3)

loop_
_atom_type_symbol
_atom_type_description
_atom_type_scat_dispersion_real
_atom_type_scat_dispersion_imag
_atom_type_scat_source
C C 0.0033 0.0016 'International Tables Vol C Tables 4.2.6.8 and 6.1.1.4'
H H 0.0000 0.0000 'International Tables Vol C Tables 4.2.6.8 and 6.1.1.4'
N N 0.0061 0.0033 'International Tables Vol C Tables 4.2.6.8 and 6.1.1.4'
Mg Mg 0.0486 0.0363 'International Tables Vol C Tables 4.2.6.8 and 6.1.1.4'
Cl Cl 0.1484 0.1585 'International Tables Vol C Tables 4.2.6.8 and 6.1.1.4'
O O 0.0106 0.0060 'International Tables Vol C Tables 4.2.6.8 and 6.1.1.4'

loop_
_geom_angle_atom_site_label_1
_geom_angle_atom_site_label_2
_geom_angle_atom_site_label_3
_geom_angle
_geom_angle_site_symmetry_1
_geom_angle_site_symmetry_3
O1 Mg1 N104 109.50(13) . .
O1 Mg1 N102 105.34(13) . .
N104 Mg1 N102 145.15(13) . .
O1 Mg1 N103 106.36(13) . .
N104 Mg1 N103 85.59(14) . .
N102 Mg1 N103 83.84(13) . .
O1 Mg1 N101 108.23(13) . .
N104 Mg1 N101 84.66(13) . .
N102 Mg1 N101 85.46(13) . .
N103 Mg1 N101 145.37(13) . .
O1 Mg1 Mg2 22.31(8) . .
N104 Mg1 Mg2 89.87(9) . .
N102 Mg1 Mg2 124.04(10) . .
N103 Mg1 Mg2 94.95(9) . .
N101 Mg1 Mg2 118.15(10) . .
O1 Mg2 N112 110.62(13) . .
O1 Mg2 N111 111.69(12) . .
N112 Mg2 N111 85.15(12) . .
O1 Mg2 N110 105.40(13) . .
N112 Mg2 N110 143.88(12) . .
N111 Mg2 N110 84.04(13) . .
O1 Mg2 N109 104.98(12) . .
N112 Mg2 N109 84.35(12) . .
N111 Mg2 N109 143.24(12) . .
N110 Mg2 N109 84.03(12) . .
O1 Mg2 Mg1 22.40(8) . .
N112 Mg2 Mg1 100.90(9) . .
N111 Mg2 Mg1 91.26(9) . .
N110 Mg2 Mg1 113.68(9) . .
N109 Mg2 Mg1 125.31(9) . .
Mg2 O1 Mg1 135.28(14) . .
C104 N101 C101 107.3(3) . .
C104 N101 Mg1 125.7(3) . .
C101 N101 Mg1 126.8(2) . .
C108 N102 C105 108.5(3) . .
C108 N102 Mg1 124.9(2) . .
C105 N102 Mg1 124.5(3) . .
C109 N103 C112 107.7(3) . .
C109 N103 Mg1 124.8(3) . .
C112 N103 Mg1 125.1(3) . .
C113 N104 C116 108.5(3) . .
C113 N104 Mg1 125.5(3) . .
C116 N104 Mg1 125.5(2) . .
C105 N105 C104 123.4(3) . .
C109 N106 C108 122.9(4) . .
C113 N107 C112 123.9(3) . .
C101 N108 C116 123.1(4) . .
N108 C101 N101 126.6(4) . .
N108 C101 C102 122.7(4) . .
N101 C101 C102 110.3(3) . .
C117 C102 C103 119.2(3) . .
C117 C102 C101 134.4(4) . .
C103 C102 C101 106.2(4) . .
C120 C103 C102 122.0(4) . .
C120 C103 C104 131.9(4) . .
C102 C103 C104 105.8(3) . .
N105 C104 N101 127.9(4) . .
N105 C104 C103 121.7(3) . .
N101 C104 C103 110.3(3) . .
N105 C105 N102 127.7(4) . .
N105 C105 C106 123.1(3) . .
N102 C105 C106 109.1(3) . .
C107 C106 C121 121.4(4) . .
C107 C106 C105 106.5(3) . .
C121 C106 C105 132.2(4) . .
C124 C107 C106 121.0(4) . .
C124 C107 C108 133.2(4) . .
C106 C107 C108 105.8(4) . .
N102 C108 N106 128.0(4) . .
N102 C108 C107 110.1(3) . .
N106 C108 C107 121.9(4) . .
N106 C109 N103 126.9(3) . .
N106 C109 C110 123.2(4) . .
N103 C109 C110 109.9(4) . .
C125 C110 C111 120.8(4) . .
C125 C110 C109 133.2(5) . .
C111 C110 C109 105.9(4) . .
C110 C111 C128 120.8(4) . .
C110 C111 C112 106.3(3) . .
C128 C111 C112 132.8(5) . .
N107 C112 N103 126.9(4) . .
N107 C112 C111 123.0(4) . .
N103 C112 C111 110.1(4) . .
N107 C113 N104 128.0(4) . .
N107 C113 C114 122.5(3) . .
N104 C113 C114 109.6(4) . .
C129 C114 C115 121.2(4) . .
C129 C114 C113 131.5(4) . .
C115 C114 C113 107.3(3) . .
C132 C115 C114 121.8(4) . .
C132 C115 C116 132.8(4) . .
C114 C115 C116 105.4(4) . .
N108 C116 N104 128.1(3) . .
N108 C116 C115 122.6(4) . .
N104 C116 C115 109.1(3) . .
C118 C117 C102 118.9(4) . .
C117 C118 C119 121.3(4) . .
C120 C119 C118 120.6(4) . .
C119 C120 C103 118.0(4) . .
C122 C121 C106 117.1(4) . .
C121 C122 C123 121.8(4) . .
C124 C123 C122 120.8(4) . .
C107 C124 C123 117.9(4) . .
C126 C125 C110 117.9(5) . .
C125 C126 C127 121.6(5) . .
C128 C127 C126 121.1(4) . .
C127 C128 C111 117.7(5) . .
C130 C129 C114 117.4(4) . .
C129 C130 C131 121.3(4) . .
C132 C131 C130 121.2(5) . .
C115 C132 C131 117.1(5) . .
C133 N109 C136 109.0(3) . .
C133 N109 Mg2 124.3(2) . .
C136 N109 Mg2 124.3(2) . .
C140 N110 C137 108.5(3) . .
C140 N110 Mg2 124.4(2) . .
C137 N110 Mg2 123.6(2) . .
C144 N111 C141 107.9(3) . .
C144 N111 Mg2 126.2(2) . .
C141 N111 Mg2 125.9(3) . .
C145 N112 C148 108.8(3) . .
C145 N112 Mg2 125.9(2) . .
C148 N112 Mg2 124.9(2) . .
C136 N113 C137 122.9(3) . .
C141 N114 C140 123.2(3) . .
C144 N115 C145 123.4(3) . .
C148 N116 C133 123.1(3) . .
N116 C133 N109 127.6(3) . .
N116 C133 C134 122.5(3) . .
N109 C133 C134 109.8(3) . .
C149 C134 C135 120.4(3) . .
C149 C134 C133 134.2(4) . .
C135 C134 C133 105.4(3) . .
C134 C135 C152 120.9(4) . .
C134 C135 C136 107.3(3) . .
C152 C135 C136 131.8(4) . .
N113 C136 N109 128.6(3) . .
N113 C136 C135 122.8(3) . .
N109 C136 C135 108.5(3) . .
N113 C137 N110 128.2(3) . .
N113 C137 C138 122.8(3) . .
N110 C137 C138 109.0(3) . .
C153 C138 C139 121.1(4) . .
C153 C138 C137 132.4(4) . .
C139 C138 C137 106.5(3) . .
C156 C139 C138 121.4(4) . .
C156 C139 C140 132.8(4) . .
C138 C139 C140 105.8(3) . .
N114 C140 N110 126.9(4) . .
N114 C140 C139 122.6(3) . .
N110 C140 C139 110.2(3) . .
N114 C141 N111 127.9(3) . .
N114 C141 C142 122.6(4) . .
N111 C141 C142 109.4(3) . .
C143 C142 C157 121.3(4) . .
C143 C142 C141 106.7(3) . .
C157 C142 C141 131.8(4) . .
C160 C143 C142 121.3(4) . .
C160 C143 C144 132.1(4) . .
C142 C143 C144 106.5(3) . .
N115 C144 N111 127.8(3) . .
N115 C144 C143 122.4(3) . .
N111 C144 C143 109.6(3) . .
N115 C145 N112 128.5(3) . .
N115 C145 C146 122.0(3) . .
N112 C145 C146 109.3(3) . .
C161 C146 C147 121.6(4) . .
C161 C146 C145 131.9(3) . .
C147 C146 C145 106.5(3) . .
C164 C147 C146 121.1(3) . .
C164 C147 C148 132.7(3) . .
C146 C147 C148 105.9(3) . .
N116 C148 N112 128.0(3) . .
N116 C148 C147 122.5(3) . .
N112 C148 C147 109.4(3) . .
C134 C149 C150 119.1(4) . .
C149 C150 C151 120.6(4) . .
C152 C151 C150 121.2(4) . .
C151 C152 C135 117.9(4) . .
C138 C153 C154 117.1(4) . .
C155 C154 C153 121.4(4) . .
C156 C155 C154 121.5(4) . .
C155 C156 C139 117.5(4) . .
C158 C157 C142 117.2(4) . .
C157 C158 C159 121.4(4) . .
C158 C159 C160 122.0(4) . .
C143 C160 C159 116.8(4) . .
C146 C161 C162 117.5(4) . .
C161 C162 C163 121.0(4) . .
C164 C163 C162 121.1(4) . .
C147 C164 C163 117.7(4) . .
O2 Mg3 N202 109.55(13) . .
O2 Mg3 N204 107.87(13) . .
N202 Mg3 N204 142.47(13) . .
O2 Mg3 N203 111.02(13) . .
N202 Mg3 N203 84.41(13) . .
N204 Mg3 N203 84.88(13) . .
O2 Mg3 N201 103.37(12) . .
N202 Mg3 N201 84.53(13) . .
N204 Mg3 N201 84.35(13) . .
N203 Mg3 N201 145.61(13) . .
O2 Mg3 Mg4 23.23(8) . .
N202 Mg3 Mg4 122.30(10) . .
N204 Mg3 Mg4 93.89(9) . .
N203 Mg3 Mg4 91.85(9) . .
N201 Mg3 Mg4 121.41(10) . .
O2 Mg4 N212 107.27(13) . .
O2 Mg4 N210 109.37(13) . .
N212 Mg4 N210 143.29(12) . .
O2 Mg4 N209 105.19(12) . .
N212 Mg4 N209 83.69(12) . .
N210 Mg4 N209 84.71(12) . .
O2 Mg4 N211 111.21(12) . .
N212 Mg4 N211 84.67(12) . .
N210 Mg4 N211 84.35(12) . .
N209 Mg4 N211 143.59(12) . .
O2 Mg4 Mg3 23.40(8) . .
N212 Mg4 Mg3 112.97(9) . .
N210 Mg4 Mg3 101.69(9) . .
N209 Mg4 Mg3 127.49(9) . .
N211 Mg4 Mg3 88.76(9) . .
Mg4 O2 Mg3 133.37(14) . .
C204 N201 C201 108.0(3) . .
C204 N201 Mg3 125.6(3) . .
C201 N201 Mg3 124.6(2) . .
C208 N202 C205 108.3(3) . .
C208 N202 Mg3 126.3(2) . .
C205 N202 Mg3 125.1(3) . .
C212 N203 C209 107.6(3) . .
C212 N203 Mg3 126.0(3) . .
C209 N203 Mg3 125.9(2) . .
C216 N204 C213 108.2(3) . .
C216 N204 Mg3 124.6(2) . .
C213 N204 Mg3 125.5(3) . .
C205 N205 C204 123.0(3) . .
C209 N206 C208 123.2(4) . .
C213 N207 C212 123.6(3) . .
C216 N208 C201 123.6(4) . .
N208 C201 N201 127.1(3) . .
N208 C201 C202 123.7(4) . .
N201 C201 C202 109.2(3) . .
C203 C202 C217 119.6(4) . .
C203 C202 C201 107.2(4) . .
C217 C202 C201 133.2(4) . .
C220 C203 C202 121.9(4) . .
C220 C203 C204 132.9(4) . .
C202 C203 C204 105.1(3) . .
N205 C204 N201 126.7(4) . .
N205 C204 C203 122.6(3) . .
N201 C204 C203 110.5(3) . .
N205 C205 N202 128.8(3) . .
N205 C205 C206 121.4(3) . .
N202 C205 C206 109.7(3) . .
C221 C206 C207 121.0(4) . .
C221 C206 C205 132.7(4) . .
C207 C206 C205 106.3(3) . .
C224 C207 C206 120.8(3) . .
C224 C207 C208 133.1(4) . .
C206 C207 C208 106.0(3) . .
N206 C208 N202 127.6(3) . .
N206 C208 C207 122.6(4) . .
N202 C208 C207 109.7(3) . .
N206 C209 N203 126.7(4) . .
N206 C209 C210 123.0(4) . .
N203 C209 C210 109.9(3) . .
C225 C210 C211 120.9(4) . .
C225 C210 C209 133.3(4) . .
C211 C210 C209 105.8(4) . .
C210 C211 C228 121.3(4) . .
C210 C211 C212 106.5(3) . .
C228 C211 C212 132.2(4) . .
N207 C212 N203 127.9(4) . .
N207 C212 C211 122.0(3) . .
N203 C212 C211 110.1(3) . .
N207 C213 N204 127.6(4) . .
N207 C213 C214 122.7(3) . .
N204 C213 C214 109.6(4) . .
C229 C214 C215 121.7(4) . .
C229 C214 C213 131.4(4) . .
C215 C214 C213 106.9(3) . .
C232 C215 C214 121.5(4) . .
C232 C215 C216 132.7(4) . .
C214 C215 C216 105.8(3) . .
N208 C216 N204 127.8(3) . .
N208 C216 C215 122.6(4) . .
N204 C216 C215 109.5(3) . .
C218 C217 C202 118.2(4) . .
C219 C218 C217 121.7(4) . .
C218 C219 C220 120.2(4) . .
C203 C220 C219 118.5(4) . .
C222 C221 C206 118.5(4) . .
C221 C222 C223 119.9(4) . .
C224 C223 C222 122.7(4) . .
C207 C224 C223 117.1(4) . .
C210 C225 C226 118.0(4) . .
C227 C226 C225 121.7(4) . .
C226 C227 C228 120.9(4) . .
C227 C228 C211 117.0(4) . .
C230 C229 C214 116.5(4) . .
C229 C230 C231 122.2(4) . .
C232 C231 C230 120.9(4) . .
C215 C232 C231 117.1(4) . .
C233 N209 C236 108.3(3) . .
C233 N209 Mg4 125.9(2) . .
C236 N209 Mg4 125.0(2) . .
C240 N210 C237 108.7(3) . .
C240 N210 Mg4 126.0(2) . .
C237 N210 Mg4 124.3(2) . .
C244 N211 C241 107.9(3) . .
C244 N211 Mg4 125.0(3) . .
C241 N211 Mg4 127.0(3) . .
C245 N212 C248 107.8(3) . .
C245 N212 Mg4 124.1(3) . .
C248 N212 Mg4 125.2(2) . .
C237 N213 C236 123.5(3) . .
C240 N214 C241 122.8(3) . .
C244 N215 C245 122.3(3) . .
C248 N216 C233 122.6(3) . .
N216 C233 N209 128.2(3) . .
N216 C233 C234 122.2(3) . .
N209 C233 C234 109.6(3) . .
C235 C234 C249 120.6(3) . .
C235 C234 C233 105.9(3) . .
C249 C234 C233 133.4(4) . .
C234 C235 C252 121.1(4) . .
C234 C235 C236 106.9(3) . .
C252 C235 C236 132.0(4) . .
N213 C236 N209 127.3(3) . .
N213 C236 C235 123.5(3) . .
N209 C236 C235 109.2(3) . .
N213 C237 N210 127.9(3) . .
N213 C237 C238 122.4(3) . .
N210 C237 C238 109.3(3) . .
C253 C238 C239 119.5(4) . .
C253 C238 C237 133.9(3) . .
C239 C238 C237 106.5(3) . .
C256 C239 C238 121.7(4) . .
C256 C239 C240 132.5(3) . .
C238 C239 C240 105.7(3) . .
N214 C240 N210 128.4(3) . .
N214 C240 C239 121.7(3) . .
N210 C240 C239 109.7(3) . .
N214 C241 N211 127.7(3) . .
N214 C241 C242 121.4(3) . .
N211 C241 C242 110.7(3) . .
C257 C242 C243 120.8(4) . .
C257 C242 C241 132.9(4) . .
C243 C242 C241 105.8(3) . .
C260 C243 C242 121.6(4) . .
C260 C243 C244 132.0(4) . .
C242 C243 C244 106.0(3) . .
N215 C244 N211 128.8(3) . .
N215 C244 C243 121.4(3) . .
N211 C244 C243 109.6(3) . .
N215 C245 N212 127.5(4) . .
N215 C245 C246 122.9(3) . .
N212 C245 C246 109.5(3) . .
C261 C246 C247 121.0(4) . .
C261 C246 C245 131.9(4) . .
C247 C246 C245 107.0(3) . .
C264 C247 C246 121.6(4) . .
C264 C247 C248 133.1(4) . .
C246 C247 C248 105.4(3) . .
N216 C248 N212 127.5(3) . .
N216 C248 C247 122.5(3) . .
N212 C248 C247 110.1(3) . .
C251 C249 C234 118.0(4) . .
C251 C250 C252 120.7(4) . .
C249 C251 C250 121.5(4) . .
C235 C252 C250 118.0(4) . .
C254 C253 C238 118.8(4) . .
C253 C254 C255 121.3(4) . .
C256 C255 C254 120.2(4) . .
C255 C256 C239 118.5(4) . .
C258 C257 C242 117.8(4) . .
C259 C258 C257 120.4(4) . .
C260 C259 C258 122.3(4) . .
C243 C260 C259 117.0(4) . .
C246 C261 C262 117.1(4) . .
C261 C262 C263 121.9(4) . .
C264 C263 C262 120.5(4) . .
C247 C264 C263 117.8(4) . .
C306 C301 C302 109.4(3) . .
C306 C301 C305 109.1(3) . .
C302 C301 C305 100.0(3) . .
C306 C301 C301 113.6(4) . 3_655
C302 C301 C301 112.4(4) . 3_655
C305 C301 C301 111.5(4) . 3_655
C315 C302 C303 118.8(3) . .
C315 C302 C301 123.9(3) . .
C303 C302 C301 110.7(3) . .
C331 C303 C302 122.2(4) . .
C331 C303 C304 119.3(4) . .
C302 C303 C304 108.1(3) . .
C336 C304 C305 121.8(4) . .
C336 C304 C303 119.6(3) . .
C305 C304 C303 108.5(3) . .
C316 C305 C304 119.3(4) . .
C316 C305 C301 123.9(3) . .
C304 C305 C301 109.8(3) . .
C310 C306 C307 107.0(4) . .
C310 C306 C301 121.9(3) . .
C307 C306 C301 122.3(3) . .
C320 C307 C306 122.9(3) . .
C320 C307 C308 119.0(4) . .
C306 C307 C308 109.5(3) . .
C321 C308 C309 119.9(4) . .
C321 C308 C307 121.1(4) . .
C309 C308 C307 107.4(3) . .
C326 C309 C308 120.9(4) . .
C326 C309 C310 121.1(4) . .
C308 C309 C310 106.5(3) . .
C311 C310 C306 123.8(4) . .
C311 C310 C309 117.7(4) . .
C306 C310 C309 109.4(4) . .
C310 C311 C312 121.0(4) . .
C310 C311 C315 116.9(3) . .
C312 C311 C315 106.8(3) . .
C330 C312 C311 120.7(4) . .
C330 C312 C313 119.1(4) . .
C311 C312 C313 108.9(3) . .
C346 C313 C314 121.3(4) . .
C346 C313 C312 120.2(4) . .
C314 C313 C312 107.2(3) . .
C332 C314 C313 119.6(4) . .
C332 C314 C315 120.4(4) . .
C313 C314 C315 109.0(4) . .
C302 C315 C314 120.0(4) . .
C302 C315 C311 120.8(3) . .
C314 C315 C311 108.1(3) . .
C305 C316 C320 121.7(3) . .
C305 C316 C317 120.3(3) . .
C320 C316 C317 107.6(3) . .
C340 C317 C318 119.8(4) . .
C340 C317 C316 120.6(4) . .
C318 C317 C316 108.7(3) . .
C341 C318 C317 120.9(4) . .
C341 C318 C319 120.3(4) . .
C317 C318 C319 107.2(4) . .
C322 C319 C320 122.2(4) . .
C322 C319 C318 118.3(4) . .
C320 C319 C318 108.8(4) . .
C307 C320 C319 119.2(4) . .
C307 C320 C316 117.0(4) . .
C319 C320 C316 107.5(3) . .
C308 C321 C325 120.0(4) . .
C308 C321 C322 120.3(4) . .
C325 C321 C322 108.1(4) . .
C319 C322 C323 120.8(4) . .
C319 C322 C321 117.9(4) . .
C323 C322 C321 107.9(4) . .
C345 C323 C322 121.4(4) . .
C345 C323 C324 118.6(4) . .
C322 C323 C324 109.4(4) . .
C356 C324 C323 120.6(4) . .
C356 C324 C325 120.2(4) . .
C323 C324 C325 106.6(3) . .
C327 C325 C321 120.7(4) . .
C327 C325 C324 118.8(4) . .
C321 C325 C324 108.0(4) . .
C309 C326 C330 121.0(4) . .
C309 C326 C327 119.4(4) . .
C330 C326 C327 107.7(4) . .
C325 C327 C328 121.3(4) . .
C325 C327 C326 119.0(4) . .
C328 C327 C326 107.4(4) . .
C360 C328 C327 120.0(4) . .
C360 C328 C329 120.3(4) . .
C327 C328 C329 108.0(4) . .
C347 C329 C330 121.5(4) . .
C347 C329 C328 118.5(4) . .
C330 C329 C328 108.2(4) . .
C312 C330 C329 119.8(4) . .
C312 C330 C326 118.3(4) . .
C329 C330 C326 108.7(4) . .
C303 C331 C332 118.3(4) . .
C303 C331 C335 120.3(4) . .
C332 C331 C335 109.7(4) . .
C314 C332 C331 120.2(4) . .
C314 C332 C333 120.2(4) . .
C331 C332 C333 107.4(4) . .
C350 C333 C334 119.7(4) . .
C350 C333 C332 120.0(4) . .
C334 C333 C332 108.3(4) . .
C352 C334 C333 121.1(4) . .
C352 C334 C335 119.2(4) . .
C333 C334 C335 107.9(4) . .
C337 C335 C331 120.7(4) . .
C337 C335 C334 120.5(4) . .
C331 C335 C334 106.7(4) . .
C304 C336 C337 120.9(4) . .
C304 C336 C340 119.3(4) . .
C337 C336 C340 107.7(4) . .
C335 C337 C336 119.2(4) . .
C335 C337 C338 120.0(4) . .
C336 C337 C338 108.2(4) . .
C351 C338 C339 120.6(4) . .
C351 C338 C337 119.9(4) . .
C339 C338 C337 107.9(4) . .
C342 C339 C338 120.6(4) . .
C342 C339 C340 118.8(4) . .
C338 C339 C340 108.2(4) . .
C317 C340 C336 118.6(3) . .
C317 C340 C339 120.5(4) . .
C336 C340 C339 108.0(4) . .
C318 C341 C345 120.4(4) . .
C318 C341 C342 119.1(4) . .
C345 C341 C342 108.9(4) . .
C339 C342 C343 118.9(4) . .
C339 C342 C341 120.9(4) . .
C343 C342 C341 107.7(4) . .
C355 C343 C342 121.1(4) . .
C355 C343 C344 119.2(4) . .
C342 C343 C344 107.9(4) . .
C357 C344 C343 120.5(4) . .
C357 C344 C345 120.1(4) . .
C343 C344 C345 108.2(4) . .
C323 C345 C341 118.6(4) . .
C323 C345 C344 120.3(4) . .
C341 C345 C344 107.3(3) . .
C313 C346 C347 121.1(4) . .
C313 C346 C350 119.2(4) . .
C347 C346 C350 107.6(4) . .
C329 C347 C346 118.3(4) . .
C329 C347 C348 119.7(4) . .
C346 C347 C348 108.6(4) . .
C359 C348 C347 121.0(4) . .
C359 C348 C349 120.5(4) . .
C347 C348 C349 107.6(4) . .
C353 C349 C350 120.2(4) . .
C353 C349 C348 119.2(4) . .
C350 C349 C348 107.5(4) . .
C333 C350 C349 119.8(4) . .
C333 C350 C346 119.7(4) . .
C349 C350 C346 108.6(4) . .
C338 C351 C355 120.0(4) . .
C338 C351 C352 120.2(4) . .
C355 C351 C352 107.1(4) . .
C334 C352 C353 118.9(4) . .
C334 C352 C351 120.2(4) . .
C353 C352 C351 108.5(4) . .
C349 C353 C352 120.3(4) . .
C349 C353 C354 120.5(4) . .
C352 C353 C354 107.6(4) . .
C358 C354 C355 119.1(4) . .
C358 C354 C353 119.5(4) . .
C355 C354 C353 108.5(4) . .
C343 C355 C354 120.9(4) . .
C343 C355 C351 118.8(4) . .
C354 C355 C351 108.3(4) . .
C324 C356 C357 120.7(4) . .
C324 C356 C360 120.6(4) . .
C357 C356 C360 107.4(4) . .
C344 C357 C358 120.3(4) . .
C344 C357 C356 119.7(4) . .
C358 C357 C356 107.8(4) . .
C354 C358 C359 120.1(4) . .
C354 C358 C357 120.1(4) . .
C359 C358 C357 108.4(4) . .
C348 C359 C360 119.3(4) . .
C348 C359 C358 120.2(4) . .
C360 C359 C358 108.2(4) . .
C328 C360 C359 121.2(4) . .
C328 C360 C356 119.2(4) . .
C359 C360 C356 108.2(4) . .
C406 C401 C405 109.5(3) . .
C406 C401 C402 109.3(3) . .
C405 C401 C402 99.8(3) . .
C406 C401 C401 114.3(4) . 3_566
C405 C401 C401 112.2(3) . 3_566
C402 C401 C401 110.7(4) . 3_566
C420 C402 C403 118.5(4) . .
C420 C402 C401 123.3(3) . .
C403 C402 C401 110.3(3) . .
C421 C403 C402 121.0(3) . .
C421 C403 C404 121.3(4) . .
C402 C403 C404 108.0(3) . .
C426 C404 C405 121.4(4) . .
C426 C404 C403 119.6(4) . .
C405 C404 C403 108.5(3) . .
C411 C405 C404 119.2(3) . .
C411 C405 C401 123.4(3) . .
C404 C405 C401 110.8(3) . .
C407 C406 C410 107.7(3) . .
C407 C406 C401 122.1(3) . .
C410 C406 C401 122.0(3) . .
C415 C407 C406 123.0(3) . .
C415 C407 C408 118.7(3) . .
C406 C407 C408 109.6(3) . .
C431 C408 C409 120.3(4) . .
C431 C408 C407 121.0(4) . .
C409 C408 C407 106.8(3) . .
C436 C409 C408 121.0(4) . .
C436 C409 C410 120.8(4) . .
C408 C409 C410 106.6(3) . .
C416 C410 C406 123.8(3) . .
C416 C410 C409 118.0(3) . .
C406 C410 C409 109.1(3) . .
C405 C411 C412 120.0(4) . .
C405 C411 C415 121.7(3) . .
C412 C411 C415 107.3(3) . .
C430 C412 C413 120.7(4) . .
C430 C412 C411 120.2(4) . .
C413 C412 C411 107.7(4) . .
C446 C413 C414 120.8(4) . .
C446 C413 C412 119.5(4) . .
C414 C413 C412 108.3(4) . .
C432 C414 C415 121.0(4) . .
C432 C414 C413 119.4(4) . .
C415 C414 C413 108.8(4) . .
C407 C415 C414 119.6(4) . .
C407 C415 C411 117.0(3) . .
C414 C415 C411 107.9(3) . .
C410 C416 C417 119.8(3) . .
C410 C416 C420 116.8(3) . .
C417 C416 C420 107.8(3) . .
C440 C417 C416 121.8(4) . .
C440 C417 C418 120.2(4) . .
C416 C417 C418 108.0(3) . .
C441 C418 C419 120.5(4) . .
C441 C418 C417 119.2(4) . .
C419 C418 C417 108.6(3) . .
C422 C419 C418 120.2(4) . .
C422 C419 C420 120.3(3) . .
C418 C419 C420 108.0(3) . .
C402 C420 C419 120.6(3) . .
C402 C420 C416 121.7(4) . .
C419 C420 C416 107.6(3) . .
C403 C421 C422 120.4(4) . .
C403 C421 C425 118.4(4) . .
C422 C421 C425 107.7(3) . .
C419 C422 C421 119.0(4) . .
C419 C422 C423 119.2(4) . .
C421 C422 C423 109.4(3) . .
C445 C423 C422 120.8(4) . .
C445 C423 C424 120.4(4) . .
C422 C423 C424 106.9(3) . .
C451 C424 C425 119.9(4) . .
C451 C424 C423 119.3(4) . .
C425 C424 C423 108.5(3) . .
C427 C425 C424 120.6(4) . .
C427 C425 C421 120.8(4) . .
C424 C425 C421 107.5(3) . .
C404 C426 C430 119.8(4) . .
C404 C426 C427 119.5(4) . .
C430 C426 C427 108.0(4) . .
C425 C427 C428 119.5(4) . .
C425 C427 C426 120.4(4) . .
C428 C427 C426 107.7(4) . .
C455 C428 C427 120.5(4) . .
C455 C428 C429 120.3(4) . .
C427 C428 C429 107.9(4) . .
C447 C429 C428 119.5(4) . .
C447 C429 C430 119.8(4) . .
C428 C429 C430 108.2(4) . .
C412 C430 C426 119.4(4) . .
C412 C430 C429 119.8(4) . .
C426 C430 C429 108.3(4) . .
C408 C431 C432 120.5(4) . .
C408 C431 C435 119.1(4) . .
C432 C431 C435 108.5(4) . .
C414 C432 C431 119.1(4) . .
C414 C432 C433 119.9(4) . .
C431 C432 C433 108.4(4) . .
C450 C433 C432 120.7(4) . .
C450 C433 C434 119.9(4) . .
C432 C433 C434 108.3(4) . .
C456 C434 C435 119.3(4) . .
C456 C434 C433 119.8(4) . .
C435 C434 C433 108.3(4) . .
C437 C435 C434 121.0(4) . .
C437 C435 C431 120.0(4) . .
C434 C435 C431 106.6(4) . .
C409 C436 C440 120.6(4) . .
C409 C436 C437 118.9(4) . .
C440 C436 C437 108.9(4) . .
C435 C437 C436 120.8(4) . .
C435 C437 C438 120.4(4) . .
C436 C437 C438 106.8(4) . .
C460 C438 C439 120.1(4) . .
C460 C438 C437 119.5(4) . .
C439 C438 C437 108.0(4) . .
C442 C439 C440 121.1(4) . .
C442 C439 C438 119.6(4) . .
C440 C439 C438 107.6(4) . .
C417 C440 C436 118.8(4) . .
C417 C440 C439 119.4(4) . .
C436 C440 C439 108.6(4) . .
C418 C441 C442 120.4(4) . .
C418 C441 C445 119.1(4) . .
C442 C441 C445 109.2(3) . .
C439 C442 C441 119.7(4) . .
C439 C442 C443 119.6(4) . .
C441 C442 C443 107.4(3) . .
C459 C443 C442 121.0(4) . .
C459 C443 C444 119.7(4) . .
C442 C443 C444 108.3(3) . .
C452 C444 C443 119.7(4) . .
C452 C444 C445 120.3(3) . .
C443 C444 C445 107.6(3) . .
C423 C445 C441 120.2(4) . .
C423 C445 C444 119.9(4) . .
C441 C445 C444 107.4(3) . .
C413 C446 C447 120.3(4) . .
C413 C446 C450 119.2(4) . .
C447 C446 C450 108.2(4) . .
C429 C447 C446 119.8(4) . .
C429 C447 C448 120.1(4) . .
C446 C447 C448 108.5(4) . .
C454 C448 C449 119.7(4) . .
C454 C448 C447 119.5(4) . .
C449 C448 C447 107.7(4) . .
C457 C449 C448 120.2(4) . .
C457 C449 C450 119.6(4) . .
C448 C449 C450 108.4(4) . .
C433 C450 C449 120.2(4) . .
C433 C450 C446 120.0(4) . .
C449 C450 C446 107.2(4) . .
C424 C451 C452 120.9(4) . .
C424 C451 C455 119.9(4) . .
C452 C451 C455 107.6(3) . .
C444 C452 C453 120.8(4) . .
C444 C452 C451 119.2(3) . .
C453 C452 C451 108.4(3) . .
C458 C453 C452 119.7(4) . .
C458 C453 C454 118.9(4) . .
C452 C453 C454 107.7(3) . .
C448 C454 C455 120.4(4) . .
C448 C454 C453 120.7(4) . .
C455 C454 C453 108.2(4) . .
C428 C455 C454 120.2(4) . .
C428 C455 C451 119.6(4) . .
C454 C455 C451 108.1(3) . .
C434 C456 C457 120.4(4) . .
C434 C456 C460 119.5(4) . .
C457 C456 C460 107.5(4) . .
C449 C457 C456 120.1(4) . .
C449 C457 C458 118.9(4) . .
C456 C457 C458 109.1(4) . .
C453 C458 C457 121.5(4) . .
C453 C458 C459 119.4(4) . .
C457 C458 C459 108.0(4) . .
C443 C459 C460 119.3(4) . .
C443 C459 C458 120.7(4) . .
C460 C459 C458 107.6(4) . .
C438 C460 C459 120.4(4) . .
C438 C460 C456 120.2(4) . .
C459 C460 C456 107.9(3) . .
C51 N51 C52 110.3(3) . .
C51 N51 C55 111.7(3) . .
C52 N51 C55 112.3(3) . .
C57 N52 C56 109.1(3) . .
C57 N52 C54 111.5(2) . .
C56 N52 C54 108.6(2) . .
C57 N52 C53 109.6(2) . .
C56 N52 C53 108.9(2) . .
C54 N52 C53 109.2(3) . .
N51 C51 C54 109.9(3) . .
N51 C52 C53 110.5(3) . .
C52 C53 N52 112.9(3) . .
N52 C54 C51 112.2(3) . .
C61 N61 C62 110.8(3) . .
C61 N61 C65 112.0(3) . .
C62 N61 C65 112.7(3) . .
C67 N62 C66 109.3(3) . .
C67 N62 C64 111.6(3) . .
C66 N62 C64 108.9(2) . .
C67 N62 C63 109.0(2) . .
C66 N62 C63 109.1(3) . .
C64 N62 C63 108.9(3) . .
N61 C61 C64 110.1(3) . .
N61 C62 C63 110.4(3) . .
C62 C63 N62 112.3(3) . .
N62 C64 C61 112.0(3) . .
C601 N601 C602 111.1(3) . .
C601 N601 C605 111.4(3) . .
C602 N601 C605 112.2(3) . .
C607 N602 C606 109.3(3) . .
C607 N602 C604 111.6(3) . .
C606 N602 C604 108.9(3) . .
C607 N602 C603 109.3(3) . .
C606 N602 C603 109.1(3) . .
C604 N602 C603 108.6(3) . .
N601 C601 C604 110.4(3) . .
N601 C602 C603 110.9(3) . .
C602 C603 N602 112.3(3) . .
N602 C604 C601 111.9(3) . .
C71 N71 C72 111.1(3) . .
C71 N71 C75 111.6(3) . .
C72 N71 C75 112.1(3) . .
C77 N72 C76 109.2(3) . .
C77 N72 C74 111.8(3) . .
C76 N72 C74 108.8(2) . .
C77 N72 C73 109.3(2) . .
C76 N72 C73 109.1(3) . .
C74 N72 C73 108.6(3) . .
N71 C71 C74 110.3(3) . .
N71 C72 C73 111.3(3) . .
C72 C73 N72 112.5(3) . .
N72 C74 C71 112.1(3) . .
C701 N701 C702 110.9(3) . .
C701 N701 C705 111.8(3) . .
C702 N701 C705 112.4(3) . .
C707 N702 C706 109.3(3) . .
C707 N702 C704 111.6(3) . .
C706 N702 C704 108.8(3) . .
C707 N702 C703 109.3(3) . .
C706 N702 C703 108.9(3) . .
C704 N702 C703 108.9(3) . .
N701 C701 C704 110.2(3) . .
N701 C702 C703 110.6(3) . .
C702 C703 N702 112.4(3) . .
N702 C704 C701 112.0(3) . .
C81 N81 C82 111.0(3) . .
C81 N81 C85 111.2(3) . .
C82 N81 C85 111.9(3) . .
C87 N82 C86 109.4(3) . .
C87 N82 C84 111.6(3) . .
C86 N82 C84 109.0(3) . .
C87 N82 C83 109.2(2) . .
C86 N82 C83 108.9(3) . .
C84 N82 C83 108.7(3) . .
N81 C81 C84 110.9(3) . .
N81 C82 C83 110.7(3) . .
C82 C83 N82 112.1(3) . .
N82 C84 C81 112.1(3) . .
C801 N801 C802 111.5(3) . .
C801 N801 C805 111.5(3) . .
C802 N801 C805 112.0(3) . .
C807 N802 C806 109.5(3) . .
C807 N802 C804 111.5(3) . .
C806 N802 C804 109.1(3) . .
C807 N802 C803 109.2(3) . .
C806 N802 C803 109.1(3) . .
C804 N802 C803 108.4(3) . .
N801 C801 C804 110.7(3) . .
N801 C802 C803 111.0(3) . .
C802 C803 N802 112.0(3) . .
N802 C804 C801 111.6(3) . .
N1S C1S C2S 178.7(5) . .
C3S C2S C7S 120.5(5) . .
C3S C2S C1S 121.0(4) . .
C7S C2S C1S 118.5(4) . .
C2S C3S C4S 120.4(5) . .
C3S C4S C5S 120.6(5) . .
C6S C5S C4S 117.9(5) . .
C7S C6S C5S 121.5(5) . .
C6S C7S C2S 119.0(5) . .
N11S C11S C12S 177.1(6) . .
C17S C12S C13S 120.9(4) . .
C17S C12S C11S 119.9(4) . .
C13S C12S C11S 119.1(4) . .
C14S C13S C12S 119.3(4) . .
C15S C14S C13S 120.2(4) . .
C14S C15S C16S 121.1(4) . .
C15S C16S C17S 119.4(4) . .
C12S C17S C16S 119.2(4) . .
N21S C21S C22S 178.4(6) . .
C23S C22S C27S 120.3(5) . .
C23S C22S C21S 120.5(5) . .
C27S C22S C21S 119.2(5) . .
C22S C23S C24S 118.9(5) . .
C25S C24S C23S 120.9(5) . .
C26S C25S C24S 119.6(6) . .
C25S C26S C27S 120.6(6) . .
C26S C27S C22S 119.6(6) . .
C32S C31S C36S 120.0 . .
C32S C31S Cl1S 122.16(17) . .
C36S C31S Cl1S 117.82(17) . .
C31S C32S C33S 120.0 . .
C31S C32S Cl2S 121.13(17) . .
C33S C32S Cl2S 118.87(17) . .
C32S C33S C34S 120.0 . .
C33S C34S C35S 120.0 . .
C36S C35S C34S 120.0 . .
C35S C36S C31S 120.0 . .
C42S C41S C46S 120.0 . .
C42S C41S Cl3S 122.12(19) . .
C46S C41S Cl3S 117.87(19) . .
C41S C42S C43S 120.0 . .
C41S C42S Cl4S 120.96(19) . .
C43S C42S Cl4S 118.98(19) . .
C42S C43S C44S 120.0 . .
C45S C44S C43S 120.0 . .
C44S C45S C46S 120.0 . .
C45S C46S C41S 120.0 . .
C44S Cl5S C43S 55.5(14) 3_665 3_665
C44S Cl5S C51S 93.0(18) 3_665 .
C43S Cl5S C51S 148.3(8) 3_665 .
C44S Cl5S C45S 36.6(10) 3_665 3_665
C43S Cl5S C45S 90.1(8) 3_665 3_665
C51S Cl5S C45S 60.0(5) . 3_665
C46S Cl6S C45S 61.4(7) 3_665 3_665
C46S Cl6S C52S 122.9(9) 3_665 .
C45S Cl6S C52S 61.7(7) 3_665 .
C52S C51S C56S 120.0 . .
C52S C51S Cl5S 121.95(19) . .
C56S C51S Cl5S 118.05(19) . .
C52S C51S C45S 61.5(5) . 3_665
C56S C51S C45S 175.0(5) . 3_665
Cl5S C51S C45S 60.6(5) . 3_665
C52S C51S C44S 106.5(5) . 3_665
C56S C51S C44S 133.1(5) . 3_665
Cl5S C51S C44S 16.5(6) . 3_665
C45S C51S C44S 45.0(4) 3_665 3_665
C51S C52S C53S 120.0 . .
C51S C52S C45S 70.6(6) . 3_665
C53S C52S C45S 168.3(5) . 3_665
C51S C52S Cl6S 120.66(19) . .
C53S C52S Cl6S 119.31(19) . .
C45S C52S Cl6S 50.2(6) 3_665 .
C52S C53S C54S 120.0 . .
C53S C54S C55S 120.0 . .
C56S C55S C54S 120.0 . .
C55S C56S C51S 120.0 . .
C62S C61S C66S 120.0 . .
C62S C61S Cl7S 121.23(19) . .
C66S C61S Cl7S 118.76(19) . .
C61S C62S C63S 120.0 . .
C61S C62S Cl8S 120.02(19) . .
C63S C62S Cl8S 119.90(19) . .
C62S C63S C64S 120.0 . .
C65S C64S C63S 120.0 . .
C64S C65S C66S 120.0 . .
C65S C66S C61S 120.0 . .
C72S C71S C76S 120.0 . .
C72S C71S Cl9S 122.99(19) . .
C76S C71S Cl9S 117.01(19) . .
C71S C72S C73S 120.0 . .
C71S C72S Cl10 121.78(19) . .
C73S C72S Cl10 118.19(19) . .
C72S C73S C74S 120.0 . .
C75S C74S C73S 120.0 . .
C76S C75S C74S 120.0 . .
C75S C76S C71S 120.0 . .

loop_
_geom_bond_atom_site_label_1
_geom_bond_atom_site_label_2
_geom_bond_distance
_geom_bond_site_symmetry_2
Mg1 O1 1.943(3) .
Mg1 N104 2.065(3) .
Mg1 N102 2.076(3) .
Mg1 N103 2.077(3) .
Mg1 N101 2.081(3) .
Mg1 Mg2 3.5870(16) .
Mg2 O1 1.936(3) .
Mg2 N112 2.078(3) .
Mg2 N111 2.087(3) .
Mg2 N110 2.091(3) .
Mg2 N109 2.093(3) .
N101 C104 1.365(5) .
N101 C101 1.371(5) .
N102 C108 1.347(5) .
N102 C105 1.373(5) .
N103 C109 1.363(5) .
N103 C112 1.366(5) .
N104 C113 1.365(5) .
N104 C116 1.372(5) .
N105 C105 1.339(5) .
N105 C104 1.342(5) .
N106 C109 1.332(5) .
N106 C108 1.348(5) .
N107 C113 1.338(5) .
N107 C112 1.341(6) .
N108 C101 1.343(5) .
N108 C116 1.345(5) .
C101 C102 1.453(5) .
C102 C117 1.392(6) .
C102 C103 1.400(5) .
C103 C120 1.386(5) .
C103 C104 1.461(5) .
C105 C106 1.462(6) .
C106 C107 1.395(6) .
C106 C121 1.400(6) .
C107 C124 1.387(6) .
C107 C108 1.466(6) .
C109 C110 1.466(6) .
C110 C125 1.388(7) .
C110 C111 1.392(7) .
C111 C128 1.408(6) .
C111 C112 1.455(6) .
C113 C114 1.447(6) .
C114 C129 1.391(5) .
C114 C115 1.400(6) .
C115 C132 1.376(6) .
C115 C116 1.474(5) .
C117 C118 1.383(6) .
C118 C119 1.394(6) .
C119 C120 1.383(6) .
C121 C122 1.380(6) .
C122 C123 1.401(7) .
C123 C124 1.389(6) .
C125 C126 1.385(7) .
C126 C127 1.389(8) .
C127 C128 1.378(7) .
C129 C130 1.377(7) .
C130 C131 1.408(7) .
C131 C132 1.397(6) .
N109 C133 1.367(5) .
N109 C136 1.368(5) .
N110 C140 1.364(5) .
N110 C137 1.366(5) .
N111 C144 1.374(5) .
N111 C141 1.377(5) .
N112 C145 1.357(4) .
N112 C148 1.375(4) .
N113 C136 1.317(5) .
N113 C137 1.337(5) .
N114 C141 1.327(5) .
N114 C140 1.345(5) .
N115 C144 1.329(5) .
N115 C145 1.336(5) .
N116 C148 1.332(4) .
N116 C133 1.338(5) .
C133 C134 1.464(5) .
C134 C149 1.384(5) .
C134 C135 1.402(5) .
C135 C152 1.405(5) .
C135 C136 1.465(5) .
C137 C138 1.470(5) .
C138 C153 1.389(5) .
C138 C139 1.404(5) .
C139 C156 1.388(6) .
C139 C140 1.454(5) .
C141 C142 1.460(5) .
C142 C143 1.392(6) .
C142 C157 1.397(5) .
C143 C160 1.390(5) .
C143 C144 1.460(5) .
C145 C146 1.473(5) .
C146 C161 1.378(5) .
C146 C147 1.402(5) .
C147 C164 1.383(5) .
C147 C148 1.466(5) .
C149 C150 1.385(6) .
C150 C151 1.402(6) .
C151 C152 1.385(6) .
C153 C154 1.401(6) .
C154 C155 1.393(6) .
C155 C156 1.384(7) .
C157 C158 1.379(6) .
C158 C159 1.383(6) .
C159 C160 1.391(6) .
C161 C162 1.389(6) .
C162 C163 1.407(6) .
C163 C164 1.384(6) .
Mg3 O2 1.955(3) .
Mg3 N202 2.068(3) .
Mg3 N204 2.073(3) .
Mg3 N203 2.081(3) .
Mg3 N201 2.097(3) .
Mg3 Mg4 3.5796(16) .
Mg4 O2 1.942(3) .
Mg4 N212 2.072(3) .
Mg4 N210 2.089(3) .
Mg4 N209 2.092(3) .
Mg4 N211 2.093(3) .
N201 C204 1.357(5) .
N201 C201 1.373(5) .
N202 C208 1.372(5) .
N202 C205 1.379(5) .
N203 C212 1.362(5) .
N203 C209 1.371(5) .
N204 C216 1.368(5) .
N204 C213 1.382(5) .
N205 C205 1.338(5) .
N205 C204 1.338(5) .
N206 C209 1.337(5) .
N206 C208 1.348(5) .
N207 C213 1.326(5) .
N207 C212 1.339(5) .
N208 C216 1.338(5) .
N208 C201 1.339(5) .
C201 C202 1.456(5) .
C202 C203 1.396(6) .
C202 C217 1.397(6) .
C203 C220 1.382(6) .
C203 C204 1.464(6) .
C205 C206 1.444(5) .
C206 C221 1.392(5) .
C206 C207 1.423(6) .
C207 C224 1.390(6) .
C207 C208 1.453(5) .
C209 C210 1.468(5) .
C210 C225 1.377(6) .
C210 C211 1.392(6) .
C211 C228 1.404(5) .
C211 C212 1.461(6) .
C213 C214 1.447(6) .
C214 C229 1.388(5) .
C214 C215 1.407(6) .
C215 C232 1.377(6) .
C215 C216 1.472(5) .
C217 C218 1.393(6) .
C218 C219 1.387(7) .
C219 C220 1.387(6) .
C221 C222 1.383(6) .
C222 C223 1.410(6) .
C223 C224 1.391(6) .
C225 C226 1.386(6) .
C226 C227 1.384(6) .
C227 C228 1.393(6) .
C229 C230 1.383(6) .
C230 C231 1.402(7) .
C231 C232 1.396(6) .
N209 C233 1.360(5) .
N209 C236 1.373(5) .
N210 C240 1.363(5) .
N210 C237 1.368(5) .
N211 C244 1.358(5) .
N211 C241 1.366(5) .
N212 C245 1.367(5) .
N212 C248 1.382(5) .
N213 C237 1.334(5) .
N213 C236 1.351(5) .
N214 C240 1.328(5) .
N214 C241 1.347(5) .
N215 C244 1.333(5) .
N215 C245 1.334(5) .
N216 C248 1.326(5) .
N216 C233 1.340(5) .
C233 C234 1.468(5) .
C234 C235 1.391(5) .
C234 C249 1.407(5) .
C235 C252 1.395(5) .
C235 C236 1.455(5) .
C237 C238 1.459(5) .
C238 C253 1.386(5) .
C238 C239 1.409(5) .
C239 C256 1.386(5) .
C239 C240 1.465(5) .
C241 C242 1.453(5) .
C242 C257 1.391(5) .
C242 C243 1.399(5) .
C243 C260 1.382(5) .
C243 C244 1.479(5) .
C245 C246 1.461(5) .
C246 C261 1.385(6) .
C246 C247 1.406(5) .
C247 C264 1.379(5) .
C247 C248 1.462(5) .
C249 C251 1.387(6) .
C250 C251 1.389(6) .
C250 C252 1.403(6) .
C253 C254 1.385(6) .
C254 C255 1.408(6) .
C255 C256 1.379(6) .
C257 C258 1.390(6) .
C258 C259 1.390(6) .
C259 C260 1.384(6) .
C261 C262 1.393(6) .
C262 C263 1.398(6) .
C263 C264 1.391(6) .
C301 C306 1.518(6) .
C301 C302 1.524(5) .
C301 C305 1.548(5) .
C301 C301 1.604(8) 3_655
C302 C315 1.399(5) .
C302 C303 1.433(5) .
C303 C331 1.399(6) .
C303 C304 1.454(6) .
C304 C336 1.395(6) .
C304 C305 1.430(5) .
C305 C316 1.365(6) .
C306 C310 1.417(5) .
C306 C307 1.422(6) .
C307 C320 1.413(5) .
C307 C308 1.441(5) .
C308 C321 1.385(6) .
C308 C309 1.438(6) .
C309 C326 1.383(6) .
C309 C310 1.459(6) .
C310 C311 1.407(5) .
C311 C312 1.438(6) .
C311 C315 1.460(6) .
C312 C330 1.408(6) .
C312 C313 1.462(6) .
C313 C346 1.390(6) .
C313 C314 1.425(6) .
C314 C332 1.394(6) .
C314 C315 1.442(5) .
C316 C320 1.460(6) .
C316 C317 1.463(5) .
C317 C340 1.396(6) .
C317 C318 1.425(6) .
C318 C341 1.396(6) .
C318 C319 1.475(6) .
C319 C322 1.396(6) .
C319 C320 1.431(6) .
C321 C325 1.443(6) .
C321 C322 1.460(6) .
C322 C323 1.420(6) .
C323 C345 1.411(6) .
C323 C324 1.460(6) .
C324 C356 1.375(6) .
C324 C325 1.465(6) .
C325 C327 1.388(6) .
C326 C330 1.448(6) .
C326 C327 1.473(6) .
C327 C328 1.446(6) .
C328 C360 1.387(6) .
C328 C329 1.464(6) .
C329 C347 1.416(6) .
C329 C330 1.430(6) .
C331 C332 1.444(6) .
C331 C335 1.445(6) .
C332 C333 1.454(6) .
C333 C350 1.385(6) .
C333 C334 1.450(7) .
C334 C352 1.387(6) .
C334 C335 1.475(6) .
C335 C337 1.385(6) .
C336 C337 1.446(6) .
C336 C340 1.453(6) .
C337 C338 1.462(6) .
C338 C351 1.385(6) .
C338 C339 1.436(6) .
C339 C342 1.387(6) .
C339 C340 1.459(6) .
C341 C345 1.443(6) .
C341 C342 1.453(6) .
C342 C343 1.450(6) .
C343 C355 1.399(6) .
C343 C344 1.453(6) .
C344 C357 1.379(6) .
C344 C345 1.461(6) .
C346 C347 1.437(6) .
C346 C350 1.464(6) .
C347 C348 1.459(6) .
C348 C359 1.381(6) .
C348 C349 1.465(7) .
C349 C353 1.396(7) .
C349 C350 1.443(6) .
C351 C355 1.450(6) .
C351 C352 1.471(7) .
C352 C353 1.444(6) .
C353 C354 1.455(7) .
C354 C358 1.404(6) .
C354 C355 1.450(6) .
C356 C357 1.461(6) .
C356 C360 1.468(6) .
C357 C358 1.452(6) .
C358 C359 1.452(7) .
C359 C360 1.443(6) .
C401 C406 1.524(5) .
C401 C405 1.531(5) .
C401 C402 1.552(5) .
C401 C401 1.589(7) 3_566
C402 C420 1.385(5) .
C402 C403 1.436(5) .
C403 C421 1.399(6) .
C403 C404 1.461(5) .
C404 C426 1.392(5) .
C404 C405 1.429(5) .
C405 C411 1.382(5) .
C406 C407 1.416(5) .
C406 C410 1.418(5) .
C407 C415 1.415(6) .
C407 C408 1.458(5) .
C408 C431 1.380(6) .
C408 C409 1.446(6) .
C409 C436 1.393(6) .
C409 C410 1.471(5) .
C410 C416 1.408(6) .
C411 C412 1.459(6) .
C411 C415 1.459(6) .
C412 C430 1.388(6) .
C412 C413 1.441(6) .
C413 C446 1.401(6) .
C413 C414 1.438(6) .
C414 C432 1.416(6) .
C414 C415 1.429(6) .
C416 C417 1.437(5) .
C416 C420 1.466(5) .
C417 C440 1.397(6) .
C417 C418 1.457(6) .
C418 C441 1.406(6) .
C418 C419 1.433(5) .
C419 C422 1.391(6) .
C419 C420 1.457(6) .
C421 C422 1.431(6) .
C421 C425 1.465(6) .
C422 C423 1.450(6) .
C423 C445 1.379(6) .
C423 C424 1.458(6) .
C424 C451 1.388(6) .
C424 C425 1.450(6) .
C425 C427 1.383(6) .
C426 C430 1.436(6) .
C426 C427 1.468(6) .
C427 C428 1.449(6) .
C428 C455 1.391(6) .
C428 C429 1.451(6) .
C429 C447 1.401(6) .
C429 C430 1.453(6) .
C431 C432 1.435(7) .
C431 C435 1.479(6) .
C432 C433 1.436(6) .
C433 C450 1.387(7) .
C433 C434 1.459(7) .
C434 C456 1.407(6) .
C434 C435 1.447(6) .
C435 C437 1.380(6) .
C436 C440 1.435(6) .
C436 C437 1.451(6) .
C437 C438 1.467(6) .
C438 C460 1.380(6) .
C438 C439 1.459(6) .
C439 C442 1.388(6) .
C439 C440 1.442(6) .
C441 C442 1.440(6) .
C441 C445 1.445(6) .
C442 C443 1.448(6) .
C443 C459 1.381(6) .
C443 C444 1.455(6) .
C444 C452 1.393(6) .
C444 C445 1.455(6) .
C446 C447 1.443(7) .
C446 C450 1.462(7) .
C447 C448 1.454(6) .
C448 C454 1.399(6) .
C448 C449 1.451(6) .
C449 C457 1.412(6) .
C449 C450 1.459(6) .
C451 C452 1.449(5) .
C451 C455 1.455(6) .
C452 C453 1.443(6) .
C453 C458 1.395(6) .
C453 C454 1.454(6) .
C454 C455 1.439(6) .
C456 C457 1.430(6) .
C456 C460 1.479(6) .
C457 C458 1.449(6) .
C458 C459 1.461(6) .
C459 C460 1.451(6) .
N51 C51 1.423(4) .
N51 C52 1.448(4) .
N51 C55 1.466(4) .
N52 C57 1.487(4) .
N52 C56 1.496(4) .
N52 C54 1.504(4) .
N52 C53 1.517(4) .
C51 C54 1.519(4) .
C52 C53 1.497(5) .
N61 C61 1.420(4) .
N61 C62 1.447(4) .
N61 C65 1.464(4) .
N62 C67 1.488(4) .
N62 C66 1.493(4) .
N62 C64 1.503(4) .
N62 C63 1.520(4) .
C61 C64 1.520(5) .
C62 C63 1.499(5) .
N601 C601 1.421(4) .
N601 C602 1.446(4) .
N601 C605 1.468(4) .
N602 C607 1.487(4) .
N602 C606 1.493(4) .
N602 C604 1.504(4) .
N602 C603 1.519(4) .
C601 C604 1.519(5) .
C602 C603 1.497(5) .
N71 C71 1.420(4) .
N71 C72 1.445(4) .
N71 C75 1.468(4) .
N72 C77 1.487(4) .
N72 C76 1.494(4) .
N72 C74 1.504(4) .
N72 C73 1.519(4) .
C71 C74 1.519(5) .
C72 C73 1.496(5) .
N701 C701 1.421(4) .
N701 C702 1.446(4) .
N701 C705 1.466(4) .
N702 C707 1.487(4) .
N702 C706 1.495(4) .
N702 C704 1.504(4) .
N702 C703 1.519(4) .
C701 C704 1.520(5) .
C702 C703 1.498(5) .
N81 C81 1.421(4) .
N81 C82 1.447(4) .
N81 C85 1.469(4) .
N82 C87 1.487(4) .
N82 C86 1.494(4) .
N82 C84 1.503(4) .
N82 C83 1.520(4) .
C81 C84 1.517(5) .
C82 C83 1.498(5) .
N801 C801 1.419(4) .
N801 C802 1.446(4) .
N801 C805 1.469(4) .
N802 C807 1.487(4) .
N802 C806 1.492(4) .
N802 C804 1.505(4) .
N802 C803 1.521(4) .
C801 C804 1.520(5) .
C802 C803 1.497(5) .
N1S C1S 1.135(6) .
C1S C2S 1.451(7) .
C2S C3S 1.345(6) .
C2S C7S 1.408(7) .
C3S C4S 1.379(8) .
C4S C5S 1.411(8) .
C5S C6S 1.376(8) .
C6S C7S 1.375(7) .
N11S C11S 1.144(6) .
C11S C12S 1.448(6) .
C12S C17S 1.382(6) .
C12S C13S 1.393(6) .
C13S C14S 1.381(7) .
C14S C15S 1.374(7) .
C15S C16S 1.380(6) .
C16S C17S 1.403(6) .
N21S C21S 1.140(6) .
C21S C22S 1.447(7) .
C22S C23S 1.383(7) .
C22S C27S 1.386(7) .
C23S C24S 1.390(9) .
C24S C25S 1.375(9) .
C25S C26S 1.370(9) .
C26S C27S 1.384(8) .
Cl1S C31S 1.751(2) .
Cl2S C32S 1.734(3) .
C31S C32S 1.3900 .
C31S C36S 1.3900 .
C32S C33S 1.3900 .
C33S C34S 1.3900 .
C34S C35S 1.3900 .
C35S C36S 1.3900 .
Cl3S C41S 1.754(3) .
Cl4S C42S 1.735(3) .
C41S C42S 1.3900 .
C41S C46S 1.3900 .
C42S C43S 1.3900 .
C43S C44S 1.3900 .
C44S C45S 1.3900 .
C45S C46S 1.3900 .
Cl5S C44S 0.528(17) 3_665
Cl5S C43S 1.620(15) 3_665
Cl5S C51S 1.755(3) .
Cl5S C45S 1.778(16) 3_665
Cl6S C46S 1.268(15) 3_665
Cl6S C45S 1.437(16) 3_665
Cl6S C52S 1.736(3) .
C51S C52S 1.3900 .
C51S C56S 1.3900 .
C51S C45S 1.767(16) 3_665
C51S C44S 1.859(16) 3_665
C52S C53S 1.3900 .
C52S C45S 1.648(16) 3_665
C53S C54S 1.3900 .
C54S C55S 1.3900 .
C55S C56S 1.3900 .
Cl7S C61S 1.754(3) .
Cl8S C62S 1.736(3) .
C61S C62S 1.3900 .
C61S C66S 1.3900 .
C62S C63S 1.3900 .
C63S C64S 1.3900 .
C64S C65S 1.3900 .
C65S C66S 1.3900 .
Cl9S C71S 1.755(3) .
Cl10 C72S 1.738(3) .
C71S C72S 1.3900 .
C71S C76S 1.3900 .
C72S C73S 1.3900 .
C73S C74S 1.3900 .
C74S C75S 1.3900 .
C75S C76S 1.3900 .
